data_7710815
loop_
_publ_author_name
'Grams, Samuel'
'Mai, Jonathan'
'Langer, Jens'
'Harder, Sjoerd'

_publ_section_title
;
 Alkali Metal Influences in Aluminyl Complexes
;
_journal_name_full 'Dalton Transactions'
_journal_paper_doi 10.1039/D2DT02111K
_journal_year 2022
_chemical_formula_moiety 'C58 H80 Al2 Cs2 N4, 1.264(C2.768 H3.164)'
_chemical_formula_sum 'C61.5 H84 Al2 Cs2 N4'
_chemical_formula_weight 1199.10
_space_group_crystal_system triclinic
_space_group_IT_number 2
_space_group_name_Hall '-P 1'
_space_group_name_H-M_alt 'P -1'
_atom_sites_solution_hydrogens mixed
_atom_sites_solution_primary dual
_audit_creation_date 2022-06-21
_audit_creation_method
;
Olex2 1.5
(compiled 2022.04.07 svn.rca3783a0 for OlexSys, GUI svn.r6498)
;
_audit_update_record
;
2022-06-27 deposited with the CCDC.	2022-07-26 downloaded from the CCDC.
;
_cell_angle_alpha 96.6030(10)
_cell_angle_beta 96.2390(10)
_cell_angle_gamma 96.2070(10)
_cell_formula_units_Z 2
_cell_length_a 12.1714(2)
_cell_length_b 15.2939(2)
_cell_length_c 17.2744(2)
_cell_measurement_reflns_used 29484
_cell_measurement_temperature 100.0(2)
_cell_measurement_theta_max 72.7050
_cell_measurement_theta_min 3.6450
_cell_volume 3151.57(8)
_computing_cell_refinement 'CrysAlisPro 1.171.40.67a (Rigaku OD, 2019)'
_computing_data_collection 'CrysAlisPro 1.171.40.67a (Rigaku OD, 2019)'
_computing_data_reduction 'CrysAlisPro 1.171.40.67a (Rigaku OD, 2019)'
_computing_molecular_graphics 'Olex2 1.5 (Dolomanov et al., 2009)'
_computing_publication_material 'Olex2 1.5 (Dolomanov et al., 2009)'
_computing_structure_refinement 'SHELXL 2019/2 (Sheldrick, 2015)'
_computing_structure_solution 'SHELXT  (Sheldrick, 2015)'
_diffrn_ambient_environment N~2~
_diffrn_ambient_temperature 100.0(2)
_diffrn_detector 'CCD plate'
_diffrn_detector_area_resol_mean 5.2903
_diffrn_detector_type AtlasS2
_diffrn_measured_fraction_theta_full 0.998
_diffrn_measured_fraction_theta_max 0.982
_diffrn_measurement_details
;
List of Runs (angles in degrees, time in seconds):

  # Type    Start    End  Width  t~exp~   \w     \q     \k     \f   Frames
#--------------------------------------------------------------------------
  1  \w   -116.00 -17.00   0.50    1.50    --  -41.48 -38.00  90.00  198
  2  \w    -82.00  39.00   0.50    1.50    --  -41.48  19.00 -90.00  242
  3  \w    -87.00  -6.00   0.50    1.50    --  -41.48 125.00 -60.00  162
  4  \w      6.00  32.00   0.50    1.50    --   41.48  85.00  97.50   52
  5  \w     76.00 178.00   0.50    6.00    --  104.33  30.00 -90.00  204
  6  \w     22.00 106.00   0.50    6.00    --  104.33 -94.00  60.00  168
  7  \w     32.00 133.00   0.50    6.00    --  104.33 -61.00  60.00  202
  8  \w     28.00 133.00   0.50    6.00    --  104.33 -30.00-150.00  210
  9  \w     22.00 106.00   0.50    6.00    --  104.33 -94.00 -30.00  168
 10  \w     22.00 106.00   0.50    6.00    --  104.33 -94.00 150.00  168
 11  \w     31.00 130.00   0.50    6.00    --  104.33 -45.00-120.00  198
 12  \w     75.00 177.00   0.50    6.00    --  104.33  61.00-150.00  204
 13  \w     76.00 178.00   0.50    6.00    --  104.33  30.00-180.00  204
 14  \w     23.00 107.00   0.50    6.00    --  104.33 -98.00-108.10  168
 15  \w   -114.00 -13.00   0.50    1.50    --  -41.48 -57.00 -90.00  202
 16  \w      8.00  42.00   0.50    1.50    --   41.48  81.00 -13.35   68
 17  \w      8.00  42.00   0.50    1.50    --   41.48  82.00 -97.89   68
 18  \w      9.00  36.00   0.50    1.50    --   41.48  75.00-129.40   54
 19  \w     75.00 177.00   0.50    6.00    --  104.33  61.00 -30.00  204
 20  \w     75.00 177.00   0.50    6.00    --  104.33  61.00  90.00  204
 21  \w     78.00 177.00   0.50    6.00    --  104.33  45.00 -30.00  198
 22  \w     75.00 177.00   0.50    6.00    --  104.33  61.00 120.00  204
 23  \w     76.00 178.00   0.50    6.00    --  104.33  30.00  30.00  204
 24  \w     75.00 177.00   0.50    6.00    --  104.33  61.00-180.00  204
 25  \w     75.00 177.00   0.50    6.00    --  104.33  61.00 -90.00  204
 26  \w     75.00 143.00   0.50    6.00    --  104.33  61.00 -60.00  136
 27  \w     78.00 177.00   0.50    6.00    --  104.33  45.00  60.00  198
;
_diffrn_measurement_device 'four-circle diffractometer'
_diffrn_measurement_device_type 'SuperNova, Dual, Cu at home/near, AtlasS2'
_diffrn_measurement_method '\w scans'
_diffrn_orient_matrix_type 'CrysAlisPro convention (1999,Acta A55,543-557)'
_diffrn_orient_matrix_UB_11 0.1025257000
_diffrn_orient_matrix_UB_12 0.0412600000
_diffrn_orient_matrix_UB_13 -0.0339531000
_diffrn_orient_matrix_UB_21 0.0717445000
_diffrn_orient_matrix_UB_22 0.0001745000
_diffrn_orient_matrix_UB_23 0.0792008000
_diffrn_orient_matrix_UB_31 0.0282647000
_diffrn_orient_matrix_UB_32 -0.0934660000
_diffrn_orient_matrix_UB_33 -0.0275217000
_diffrn_radiation_monochromator mirror
_diffrn_radiation_probe x-ray
_diffrn_radiation_type 'Cu K\a'
_diffrn_radiation_wavelength 1.54184
_diffrn_reflns_av_R_equivalents 0.0294
_diffrn_reflns_av_unetI/netI 0.0254
_diffrn_reflns_Laue_measured_fraction_full 0.998
_diffrn_reflns_Laue_measured_fraction_max 0.982
_diffrn_reflns_limit_h_max 15
_diffrn_reflns_limit_h_min -15
_diffrn_reflns_limit_k_max 18
_diffrn_reflns_limit_k_min -18
_diffrn_reflns_limit_l_max 21
_diffrn_reflns_limit_l_min -21
_diffrn_reflns_number 48647
_diffrn_reflns_point_group_measured_fraction_full 0.998
_diffrn_reflns_point_group_measured_fraction_max 0.982
_diffrn_reflns_theta_full 67.684
_diffrn_reflns_theta_max 72.722
_diffrn_reflns_theta_min 2.931
_diffrn_source 'micro-focus sealed X-ray tube'
_diffrn_source_type 'SuperNova (Cu) X-ray Source'
_exptl_absorpt_coefficient_mu 9.564
_exptl_absorpt_correction_T_max 0.749
_exptl_absorpt_correction_T_min 0.367
_exptl_absorpt_correction_type gaussian
_exptl_absorpt_process_details
;
CrysAlisPro 1.171.40.67a (Rigaku Oxford Diffraction, 2019)
Numerical absorption correction based on gaussian integration over
			a multifaceted crystal model
Empirical absorption correction using spherical harmonics,
 implemented in SCALE3 ABSPACK scaling algorithm.
;
_exptl_crystal_colour 'clear yellow'
_exptl_crystal_colour_lustre clear
_exptl_crystal_colour_primary yellow
_exptl_crystal_density_diffrn 1.264
_exptl_crystal_description block
_exptl_crystal_F_000 1234
_exptl_crystal_size_max 0.18
_exptl_crystal_size_mid 0.118
_exptl_crystal_size_min 0.074
_refine_diff_density_max 1.389
_refine_diff_density_min -1.632
_refine_diff_density_rms 0.064
_refine_ls_extinction_method none
_refine_ls_goodness_of_fit_ref 1.138
_refine_ls_hydrogen_treatment mixed
_refine_ls_matrix_type full
_refine_ls_number_parameters 834
_refine_ls_number_reflns 12306
_refine_ls_number_restraints 893
_refine_ls_restrained_S_all 1.102
_refine_ls_R_factor_all 0.0366
_refine_ls_R_factor_gt 0.0354
_refine_ls_shift/su_max 0.002
_refine_ls_shift/su_mean 0.000
_refine_ls_structure_factor_coef Fsqd
_refine_ls_weighting_details 'w=1/[\s^2^(Fo^2^)+(0.0222P)^2^+5.0617P] where P=(Fo^2^+2Fc^2^)/3'
_refine_ls_weighting_scheme calc
_refine_ls_wR_factor_gt 0.0834
_refine_ls_wR_factor_ref 0.0841
_reflns_Friedel_coverage 0.000
_reflns_number_gt 11871
_reflns_number_total 12306
_reflns_threshold_expression 'I > 2\s(I)'
_cod_data_source_file d2dt02111k2.cif
_cod_data_source_block hasj210202a
_cod_original_formula_sum 'C61.50 H84 Al2 Cs2 N4'
_cod_database_code 7710815
_shelx_shelxl_version_number 2019/2
_chemical_oxdiff_formula C61.5H84Al2Cs2N4
_shelx_space_group_comment
;
The symmetry employed for this shelxl refinement is uniquely defined
by the following loop, which should always be used as a source of
symmetry information in preference to the above space-group names.
They are only intended as comments.
;
_shelx_estimated_absorpt_t_max 0.538
_shelx_estimated_absorpt_t_min 0.278
_olex2_refinement_description
;
1. Fixed Uiso
 At 1.2 times of:
  All C(H) groups, All C(H,H) groups
 At 1.5 times of:
  All C(H,H,H) groups
2. Restrained distances
 C59-HR = C63-HS
 0.95 with sigma of 0.0001
 HC-C59 = HD-C59 = HE-C59 = HB-C63 = C63-H = C63-HA
 2.052 with sigma of 0.0001
 C65-HC = C65-HD = C65-HE = C65B-HB = C65B-H = C65B-HA
 0.98 with sigma of 0.0001
 C59-C60 \\sim C64-C59 \\sim C63-C64 \\sim C63-C62 \\sim C62-C61 \\sim C60-C61
 with sigma of 0.01
 C63-C59 \\sim C64-C60 \\sim C59-C61 \\sim C60-C62 \\sim C61-C63 \\sim C62-C64
 with sigma of 0.02
 C62-C59 \\sim C61-C64 \\sim C60-C63
 with sigma of 0.02
 C64-C65 \\sim C65-C60
 with sigma of 0.02
 C19-C24A \\sim C19-C24
 with sigma of 0.02
 C24-C25 \\sim C24A-C25A \\sim C24A-C26A \\sim C24-C26
 with sigma of 0.02
 C64A-C65A \\sim C65A-C60A
 with sigma of 0.02
 C60-HR \\sim HR-C64 \\sim C62-HS \\sim HS-C64
 with sigma of 0.001
 HC-HD \\sim HD-HE \\sim HE-HC \\sim HA-H \\sim H-HB
 with sigma of 0.001
3. Restrained planarity
 HB, C65B, C63, C64
 with sigma of 0.1
4. Uiso/Uaniso restraints and constraints
C19 \\sim C24A \\sim C25A \\sim C26A \\sim C24 \\sim C25 \\sim C26: within 4A
with sigma of 0.02 and sigma for terminal atoms of 0.04 within 4A
C65B \\sim C65 \\sim C59 \\sim C60 \\sim C61 \\sim C62 \\sim C63 \\sim C64
\\sim C59A \\sim C60A \\sim C61A \\sim C62A \\sim C63A \\sim C64A \\sim C65A:
within 5A with sigma of 0.02 and sigma for terminal atoms of 0.04 within 5A
5. Rigid body (RIGU) restrains
 C65B, C65, C59, C60, C61, C62, C63, C64
 with sigma for 1-2 distances of 0.004 and sigma for 1-3 distances of 0.004
 C19, C24A, C25A, C26A
 with sigma for 1-2 distances of 0.004 and sigma for 1-3 distances of 0.004
 C59A, C60A, C61A, C62A, C63A, C64A, C65A
 with sigma for 1-2 distances of 0.004 and sigma for 1-3 distances of 0.004
6. Others
 1*[Sof(C59)+Sof(C60)+Sof(HF)+Sof(C61)+Sof(HG)+Sof(C62)+Sof(HH)+Sof(C63)+
 Sof(C64)+Sof(HI)+Sof(C59A)+Sof(C60A)+Sof(HJ)+Sof(C61A)+Sof(HK)+Sof(C62A)+
 Sof(HL)+Sof(C63A)+Sof(HM)+Sof(C64A)+Sof(HN)+Sof(C65A)+Sof(HO)+Sof(HP)+Sof(HQ)]+
 1*[Sof(C65)+Sof(HC)+Sof(HD)+Sof(HE)+Sof(HS)]+1*[Sof(C65B)+Sof(H)+Sof(HA)+
 Sof(HB)+Sof(HR)]=1 with esd of 0.0001
 Sof(C53)=Sof(H53)=Sof(C54)=Sof(H54D)=Sof(H54E)=Sof(H54F)=Sof(C55)=Sof(H55D)=
 Sof(H55E)=Sof(H55F)=1-FVAR(1)
 Sof(C53A)=Sof(H53A)=Sof(C54A)=Sof(H54A)=Sof(H54B)=Sof(H54C)=Sof(C55A)=
 Sof(H55A)=Sof(H55B)=Sof(H55C)=FVAR(1)
 Sof(C24)=Sof(H24)=Sof(C25)=Sof(H25D)=Sof(H25E)=Sof(H25F)=Sof(C26)=Sof(H26D)=
 Sof(H26E)=Sof(H26F)=1-FVAR(2)
 Sof(C24A)=Sof(H24A)=Sof(C25A)=Sof(H25A)=Sof(H25B)=Sof(H25C)=Sof(C26A)=
 Sof(H26A)=Sof(H26B)=Sof(H26C)=FVAR(2)
 Sof(C59)=Sof(C60)=Sof(HF)=Sof(C61)=Sof(HG)=Sof(C62)=Sof(HH)=Sof(C63)=Sof(C64)=
 Sof(HI)=0.5*(1-FVAR(4))
 Sof(C59A)=Sof(C60A)=Sof(HJ)=Sof(C61A)=Sof(HK)=Sof(C62A)=Sof(HL)=Sof(C63A)=
 Sof(HM)=Sof(C64A)=Sof(HN)=Sof(C65A)=Sof(HO)=Sof(HP)=Sof(HQ)=0.5*FVAR(4)
 Sof(C65)=Sof(HC)=Sof(HD)=Sof(HE)=Sof(HS)=0.5*FVAR(5)
 Sof(C65B)=Sof(H)=Sof(HA)=Sof(HB)=Sof(HR)=0.5*FVAR(6)
 Sof(H30C)=Sof(H30D)=Sof(H30E)=Sof(H34D)=Sof(H34E)=1-FVAR(6)
 Sof(H30A)=Sof(H30B)=Sof(H34A)=Sof(H34B)=Sof(H34C)=FVAR(6)
7.a Ternary CH refined with riding coordinates:
 C12(H12), C15(H15), C27(H27), C41(H41), C44(H44), C56(H56), C24A(H24A),
 C53A(H53A), C24(H24), C53(H53)
7.b Aromatic/amide H refined with riding coordinates:
 C3(H3), C8(H8), C9(H9), C10(H10), C20(H20), C21(H21), C22(H22), C32(H32),
 C37(H37), C38(H38), C39(H39), C49(H49), C50(H50), C51(H51), C60(HF), C61(HG),
 C62(HH), C64(HI), C60A(HJ), C61A(HK), C62A(HL), C63A(HM), C64A(HN)
7.c Fitted hexagon refined as free rotating group:
 C59A(C60A,C61A,C62A,C63A,C64A)
7.d X=CH2 refined with riding coordinates:
 C30(H30A,H30B), C34(H34D,H34E)
7.e Idealised Me refined as rotating group:
 C30(H30C,H30D,H30E), C5(H5A,H5B,H5C), C13(H13A,H13B,H13C), C14(H14A,H14B,
 H14C), C16(H16A,H16B,H16C), C17(H17A,H17B,H17C), C28(H28A,H28B,H28C), C29(H29A,
 H29B,H29C), C34(H34A,H34B,H34C), C42(H42A,H42B,H42C), C43(H43A,H43B,H43C),
 C45(H45A,H45B,H45C), C46(H46A,H46B,H46C), C57(H57A,H57B,H57C), C58(H58A,H58B,
 H58C), C25A(H25A,H25B,H25C), C26A(H26A,H26B,H26C), C54A(H54A,H54B,H54C),
 C55A(H55A,H55B,H55C), C25(H25D,H25E,H25F), C26(H26D,H26E,H26F), C54(H54D,H54E,
 H54F), C55(H55D,H55E,H55F), C65A(HO,HP,HQ)
;
_olex2_date_sample_data_collection 2021-02-02
_olex2_submission_special_instructions 'No special instructions were received'
_oxdiff_exptl_absorpt_empirical_details
;
Empirical correction (ABSPACK) includes:
- Absorption correction using spherical harmonics
- Frame scaling
;
_oxdiff_exptl_absorpt_empirical_full_max 1.477
_oxdiff_exptl_absorpt_empirical_full_min 0.819

loop_
_space_group_symop_operation_xyz
'x, y, z'
'-x, -y, -z'

loop_
_atom_site_label
_atom_site_type_symbol
_atom_site_fract_x
_atom_site_fract_y
_atom_site_fract_z
_atom_site_U_iso_or_equiv
_atom_site_adp_type
_atom_site_occupancy
_atom_site_site_symmetry_order
_atom_site_calc_flag
_atom_site_refinement_flags_posn
_atom_site_refinement_flags_adp
_atom_site_refinement_flags_occupancy
_atom_site_disorder_assembly
_atom_site_disorder_group
Cs1 Cs -0.13567(2) 0.07290(2) -0.10017(2) 0.03869(6) Uani 1 1 d . . . . .
C30 C 0.8063(3) 0.2635(2) 0.74174(19) 0.0353(7) Uani 1 1 d . . . . .
H30A H 0.868866 0.294153 0.723858 0.042 Uiso 0.64(4) 1 calc R U P A 1
H30B H 0.816700 0.219921 0.776015 0.042 Uiso 0.64(4) 1 calc R U P A 1
H30C H 0.849856 0.316552 0.771825 0.053 Uiso 0.36(4) 1 calc R U P A 2
H30D H 0.842445 0.245069 0.695548 0.053 Uiso 0.36(4) 1 calc R U P A 2
H30E H 0.801888 0.215503 0.774755 0.053 Uiso 0.36(4) 1 calc R U P A 2
Cs2 Cs 0.28543(2) 0.42235(2) 0.47421(2) 0.04410(7) Uani 1 1 d . . . . .
H1A H 0.072(3) 0.284(3) 0.400(2) 0.041(10) Uiso 1 1 d . . . . .
H1B H 0.160(4) 0.219(3) 0.379(3) 0.061(13) Uiso 1 1 d . . . . .
Al1 Al 0.00093(7) 0.14071(6) 0.12505(5) 0.02925(18) Uani 1 1 d . . . . .
Al2 Al 0.54178(7) 0.37754(6) 0.62503(5) 0.03024(19) Uani 1 1 d . . . . .
N1 N 0.0648(2) 0.16417(16) 0.23052(13) 0.0258(5) Uani 1 1 d . . . . .
N2 N -0.1194(2) 0.20647(16) 0.13805(13) 0.0274(5) Uani 1 1 d . . . . .
N3 N 0.6792(2) 0.34595(15) 0.66710(14) 0.0253(5) Uani 1 1 d . . . . .
N4 N 0.4546(2) 0.29284(16) 0.67012(14) 0.0269(5) Uani 1 1 d . . . . .
C1 C 0.0987(3) 0.2453(2) 0.36211(18) 0.0330(7) Uani 1 1 d . . . . .
C2 C 0.0360(2) 0.22516(19) 0.28908(16) 0.0270(6) Uani 1 1 d . . . . .
C3 C -0.0626(3) 0.26675(19) 0.27366(16) 0.0277(6) Uani 1 1 d . . . . .
H3 H -0.078574 0.307149 0.315789 0.033 Uiso 1 1 calc R U . . .
C4 C -0.1375(3) 0.2567(2) 0.20676(17) 0.0305(6) Uani 1 1 d . . . . .
C5 C -0.2385(3) 0.3021(3) 0.2077(2) 0.0453(9) Uani 1 1 d . . . . .
H5A H -0.236050 0.346863 0.171392 0.068 Uiso 1 1 calc R U . . .
H5B H -0.241877 0.330984 0.260898 0.068 Uiso 1 1 calc R U . . .
H5C H -0.304567 0.258652 0.191375 0.068 Uiso 1 1 calc R U . . .
C6 C 0.1408(2) 0.10493(19) 0.25586(15) 0.0259(6) Uani 1 1 d . . . . .
C7 C 0.2529(2) 0.11556(19) 0.24137(16) 0.0274(6) Uani 1 1 d . . . . .
C8 C 0.3214(3) 0.0522(2) 0.26161(17) 0.0318(6) Uani 1 1 d . . . . .
H8 H 0.396263 0.058173 0.250199 0.038 Uiso 1 1 calc R U . . .
C9 C 0.2828(3) -0.0193(2) 0.29799(18) 0.0337(7) Uani 1 1 d . . . . .
H9 H 0.331012 -0.061228 0.312155 0.040 Uiso 1 1 calc R U . . .
C10 C 0.1731(3) -0.0288(2) 0.31345(17) 0.0328(7) Uani 1 1 d . . . . .
H10 H 0.146686 -0.077632 0.338518 0.039 Uiso 1 1 calc R U . . .
C11 C 0.1008(3) 0.0317(2) 0.29308(16) 0.0294(6) Uani 1 1 d . . . . .
C12 C 0.3017(3) 0.1940(2) 0.20393(17) 0.0322(6) Uani 1 1 d . . . . .
H12 H 0.243890 0.235356 0.198595 0.039 Uiso 1 1 calc R U . . .
C13 C 0.3292(3) 0.1629(3) 0.1212(2) 0.0463(9) Uani 1 1 d . . . . .
H13A H 0.260511 0.137563 0.087522 0.069 Uiso 1 1 calc R U . . .
H13B H 0.380362 0.117753 0.124258 0.069 Uiso 1 1 calc R U . . .
H13C H 0.364383 0.213490 0.099053 0.069 Uiso 1 1 calc R U . . .
C14 C 0.4039(3) 0.2448(2) 0.2550(2) 0.0413(8) Uani 1 1 d . . . . .
H14A H 0.462637 0.206033 0.260148 0.062 Uiso 1 1 calc R U . . .
H14B H 0.384077 0.264661 0.307038 0.062 Uiso 1 1 calc R U . . .
H14C H 0.430807 0.296454 0.230468 0.062 Uiso 1 1 calc R U . . .
C15 C -0.0195(3) 0.0162(2) 0.30926(17) 0.0345(7) Uani 1 1 d . . . . .
H15 H -0.058111 0.066285 0.291755 0.041 Uiso 1 1 calc R U . . .
C16 C -0.0793(3) -0.0698(3) 0.2625(2) 0.0487(9) Uani 1 1 d . . . . .
H16A H -0.076211 -0.067437 0.206342 0.073 Uiso 1 1 calc R U . . .
H16B H -0.157240 -0.077117 0.272685 0.073 Uiso 1 1 calc R U . . .
H16C H -0.042929 -0.120117 0.278553 0.073 Uiso 1 1 calc R U . . .
C17 C -0.0287(3) 0.0152(3) 0.39679(19) 0.0448(8) Uani 1 1 d . . . . .
H17A H -0.107378 0.007595 0.404977 0.067 Uiso 1 1 calc R U . . .
H17B H 0.007816 0.071344 0.426147 0.067 Uiso 1 1 calc R U . . .
H17C H 0.007644 -0.034010 0.415299 0.067 Uiso 1 1 calc R U . . .
C18 C -0.2082(3) 0.1918(2) 0.07441(16) 0.0285(6) Uani 1 1 d . . . . .
C19 C -0.2158(3) 0.2531(2) 0.01944(18) 0.0379(7) Uani 1 1 d D U . . .
C20 C -0.3009(3) 0.2356(2) -0.0432(2) 0.0456(9) Uani 1 1 d . . . . .
H20 H -0.307060 0.276403 -0.080514 0.055 Uiso 1 1 calc R U . . .
C21 C -0.3763(3) 0.1599(3) -0.0519(2) 0.0470(9) Uani 1 1 d . . . . .
H21 H -0.433792 0.148985 -0.094899 0.056 Uiso 1 1 calc R U . . .
C22 C -0.3682(3) 0.1002(3) 0.00199(19) 0.0412(8) Uani 1 1 d . . . . .
H22 H -0.420233 0.048169 -0.004630 0.049 Uiso 1 1 calc R U . . .
C23 C -0.2847(3) 0.1148(2) 0.06619(17) 0.0302(6) Uani 1 1 d . . . . .
C27 C -0.2820(3) 0.0489(2) 0.12538(17) 0.0336(7) Uani 1 1 d . . . . .
H27 H -0.211633 0.065512 0.162241 0.040 Uiso 1 1 calc R U . . .
C28 C -0.3798(4) 0.0540(3) 0.1738(2) 0.0531(10) Uani 1 1 d . . . . .
H28A H -0.449856 0.034321 0.139616 0.080 Uiso 1 1 calc R U . . .
H28B H -0.380076 0.115300 0.197608 0.080 Uiso 1 1 calc R U . . .
H28C H -0.372188 0.015579 0.215296 0.080 Uiso 1 1 calc R U . . .
C29 C -0.2814(3) -0.0461(2) 0.08684(19) 0.0378(7) Uani 1 1 d . . . . .
H29A H -0.279607 -0.086163 0.127262 0.057 Uiso 1 1 calc R U . . .
H29B H -0.215439 -0.049527 0.059236 0.057 Uiso 1 1 calc R U . . .
H29C H -0.348672 -0.063682 0.049309 0.057 Uiso 1 1 calc R U . . .
C31 C 0.6980(2) 0.28253(19) 0.71736(16) 0.0264(6) Uani 1 1 d . . . . .
C32 C 0.6053(3) 0.23563(19) 0.74445(16) 0.0277(6) Uani 1 1 d . . . . .
H32 H 0.623115 0.197648 0.782574 0.033 Uiso 1 1 calc R U . . .
C33 C 0.4924(2) 0.2376(2) 0.72303(16) 0.0269(6) Uani 1 1 d . . . . .
C34 C 0.4119(3) 0.1798(3) 0.7561(2) 0.0448(9) Uani 1 1 d . . . . .
H34A H 0.363930 0.215764 0.784862 0.067 Uiso 0.64(4) 1 calc R U P A 1
H34B H 0.451343 0.145239 0.792062 0.067 Uiso 0.64(4) 1 calc R U P A 1
H34C H 0.366255 0.139400 0.713685 0.067 Uiso 0.64(4) 1 calc R U P A 1
H34D H 0.436848 0.141312 0.791933 0.054 Uiso 0.36(4) 1 calc R U P A 2
H34E H 0.334428 0.180511 0.741882 0.054 Uiso 0.36(4) 1 calc R U P A 2
C35 C 0.7755(2) 0.38665(18) 0.63922(17) 0.0267(6) Uani 1 1 d . . . . .
C36 C 0.8433(3) 0.45830(19) 0.68678(18) 0.0297(6) Uani 1 1 d . . . . .
C37 C 0.9372(3) 0.4973(2) 0.65850(19) 0.0353(7) Uani 1 1 d . . . . .
H37 H 0.983106 0.545509 0.689877 0.042 Uiso 1 1 calc R U . . .
C38 C 0.9645(3) 0.4669(2) 0.5857(2) 0.0359(7) Uani 1 1 d . . . . .
H38 H 1.029268 0.493857 0.567608 0.043 Uiso 1 1 calc R U . . .
C39 C 0.8976(3) 0.3967(2) 0.53851(18) 0.0321(6) Uani 1 1 d . . . . .
H39 H 0.916838 0.376484 0.488252 0.038 Uiso 1 1 calc R U . . .
C40 C 0.8024(2) 0.35604(19) 0.56460(17) 0.0274(6) Uani 1 1 d . . . . .
C41 C 0.8131(3) 0.4940(2) 0.76618(19) 0.0383(7) Uani 1 1 d . . . . .
H41 H 0.763718 0.446322 0.785027 0.046 Uiso 1 1 calc R U . . .
C42 C 0.7477(4) 0.5730(3) 0.7572(3) 0.0598(11) Uani 1 1 d . . . . .
H42A H 0.793479 0.619468 0.736377 0.090 Uiso 1 1 calc R U . . .
H42B H 0.728221 0.596418 0.808461 0.090 Uiso 1 1 calc R U . . .
H42C H 0.679466 0.553839 0.720853 0.090 Uiso 1 1 calc R U . . .
C43 C 0.9148(4) 0.5207(3) 0.8273(2) 0.0625(12) Uani 1 1 d . . . . .
H43A H 0.957758 0.470426 0.830700 0.094 Uiso 1 1 calc R U . . .
H43B H 0.890652 0.538377 0.878475 0.094 Uiso 1 1 calc R U . . .
H43C H 0.961341 0.570669 0.811890 0.094 Uiso 1 1 calc R U . . .
C44 C 0.7328(3) 0.2787(2) 0.51135(18) 0.0314(6) Uani 1 1 d . . . . .
H44 H 0.668038 0.258228 0.538476 0.038 Uiso 1 1 calc R U . . .
C45 C 0.6876(3) 0.3073(3) 0.4336(2) 0.0459(9) Uani 1 1 d . . . . .
H45A H 0.749685 0.331115 0.407442 0.069 Uiso 1 1 calc R U . . .
H45B H 0.638659 0.353159 0.443504 0.069 Uiso 1 1 calc R U . . .
H45C H 0.645347 0.256080 0.399880 0.069 Uiso 1 1 calc R U . . .
C46 C 0.7992(3) 0.2000(2) 0.4954(3) 0.0505(9) Uani 1 1 d . . . . .
H46A H 0.750349 0.150440 0.463929 0.076 Uiso 1 1 calc R U . . .
H46B H 0.828238 0.181606 0.545317 0.076 Uiso 1 1 calc R U . . .
H46C H 0.861290 0.217782 0.466594 0.076 Uiso 1 1 calc R U . . .
C47 C 0.3396(2) 0.2746(2) 0.63857(17) 0.0277(6) Uani 1 1 d . . . . .
C48 C 0.2599(3) 0.3239(2) 0.6690(2) 0.0402(7) Uani 1 1 d . . . . .
C49 C 0.1499(3) 0.3080(3) 0.6329(2) 0.0452(8) Uani 1 1 d . . . . .
H49 H 0.095899 0.342536 0.652077 0.054 Uiso 1 1 calc R U . . .
C50 C 0.1187(3) 0.2432(2) 0.5703(2) 0.0403(8) Uani 1 1 d . . . . .
H50 H 0.043788 0.233544 0.546010 0.048 Uiso 1 1 calc R U . . .
C51 C 0.1962(3) 0.1922(2) 0.54248(18) 0.0338(7) Uani 1 1 d . . . . .
H51 H 0.173458 0.146359 0.499955 0.041 Uiso 1 1 calc R U . . .
C52 C 0.3072(2) 0.20655(19) 0.57568(16) 0.0269(6) Uani 1 1 d . . . . .
C56 C 0.3898(3) 0.1486(2) 0.54309(17) 0.0305(6) Uani 1 1 d . . . . .
H56 H 0.461003 0.161429 0.579412 0.037 Uiso 1 1 calc R U . . .
C57 C 0.4143(3) 0.1714(2) 0.46239(19) 0.0395(7) Uani 1 1 d . . . . .
H57A H 0.466743 0.132889 0.441995 0.059 Uiso 1 1 calc R U . . .
H57B H 0.447086 0.233500 0.467031 0.059 Uiso 1 1 calc R U . . .
H57C H 0.344960 0.162483 0.426363 0.059 Uiso 1 1 calc R U . . .
C58 C 0.3490(3) 0.0496(2) 0.5385(2) 0.0478(9) Uani 1 1 d . . . . .
H58A H 0.281409 0.034709 0.500945 0.072 Uiso 1 1 calc R U . . .
H58B H 0.332664 0.036013 0.590457 0.072 Uiso 1 1 calc R U . . .
H58C H 0.406988 0.014786 0.521278 0.072 Uiso 1 1 calc R U . . .
C24A C -0.117(2) 0.3267(18) 0.0199(19) 0.039(4) Uani 0.32(6) 1 d D U P B 1
H24A H -0.077723 0.336242 0.074737 0.047 Uiso 0.32(6) 1 calc R U P B 1
C25A C -0.160(4) 0.4142(18) 0.0065(19) 0.054(5) Uani 0.32(6) 1 d D U P B 1
H25A H -0.098019 0.462096 0.016385 0.080 Uiso 0.32(6) 1 calc R U P B 1
H25B H -0.215242 0.426482 0.042363 0.080 Uiso 0.32(6) 1 calc R U P B 1
H25C H -0.194880 0.410295 -0.047875 0.080 Uiso 0.32(6) 1 calc R U P B 1
C26A C -0.028(3) 0.307(2) -0.0329(19) 0.048(4) Uani 0.32(6) 1 d D U P B 1
H26A H -0.061791 0.297463 -0.087862 0.073 Uiso 0.32(6) 1 calc R U P B 1
H26B H 0.003913 0.254027 -0.019609 0.073 Uiso 0.32(6) 1 calc R U P B 1
H26C H 0.030535 0.357702 -0.025356 0.073 Uiso 0.32(6) 1 calc R U P B 1
C53A C 0.300(3) 0.410(2) 0.732(2) 0.050(6) Uani 0.41(6) 1 d . . P C 1
H53A H 0.372638 0.399804 0.760061 0.060 Uiso 0.41(6) 1 calc R U P C 1
C54A C 0.217(2) 0.409(3) 0.790(2) 0.089(9) Uani 0.41(6) 1 d . . P C 1
H54A H 0.146852 0.426506 0.767065 0.133 Uiso 0.41(6) 1 calc R U P C 1
H54B H 0.246633 0.450769 0.837234 0.133 Uiso 0.41(6) 1 calc R U P C 1
H54C H 0.203047 0.349160 0.805350 0.133 Uiso 0.41(6) 1 calc R U P C 1
C55A C 0.319(3) 0.4961(18) 0.699(2) 0.074(6) Uani 0.41(6) 1 d . . P C 1
H55A H 0.377725 0.493191 0.664321 0.112 Uiso 0.41(6) 1 calc R U P C 1
H55B H 0.341388 0.544362 0.741779 0.112 Uiso 0.41(6) 1 calc R U P C 1
H55C H 0.249919 0.507005 0.668420 0.112 Uiso 0.41(6) 1 calc R U P C 1
C24 C -0.1383(14) 0.3393(7) 0.0295(10) 0.041(2) Uani 0.68(6) 1 d D U P B 2
H24 H -0.100171 0.349737 0.084594 0.049 Uiso 0.68(6) 1 calc R U P B 2
C25 C -0.199(2) 0.4196(8) 0.0146(9) 0.058(3) Uani 0.68(6) 1 d D U P B 2
H25D H -0.146669 0.473998 0.028118 0.086 Uiso 0.68(6) 1 calc R U P B 2
H25E H -0.260091 0.422191 0.047015 0.086 Uiso 0.68(6) 1 calc R U P B 2
H25F H -0.229065 0.414048 -0.040998 0.086 Uiso 0.68(6) 1 calc R U P B 2
C26 C -0.0510(15) 0.3275(12) -0.0258(9) 0.048(3) Uani 0.68(6) 1 d D U P B 2
H26D H -0.087435 0.312971 -0.079844 0.072 Uiso 0.68(6) 1 calc R U P B 2
H26E H -0.008746 0.279347 -0.011880 0.072 Uiso 0.68(6) 1 calc R U P B 2
H26F H -0.000221 0.382669 -0.021256 0.072 Uiso 0.68(6) 1 calc R U P B 2
C53 C 0.2862(16) 0.3836(15) 0.7455(12) 0.041(3) Uani 0.59(6) 1 d . . P C 2
H53 H 0.362881 0.375261 0.768302 0.050 Uiso 0.59(6) 1 calc R U P C 2
C54 C 0.2075(14) 0.367(2) 0.8085(10) 0.074(5) Uani 0.59(6) 1 d . . P C 2
H54D H 0.131225 0.374088 0.787871 0.111 Uiso 0.59(6) 1 calc R U P C 2
H54E H 0.231711 0.409239 0.855755 0.111 Uiso 0.59(6) 1 calc R U P C 2
H54F H 0.209733 0.306259 0.821601 0.111 Uiso 0.59(6) 1 calc R U P C 2
C55 C 0.2896(19) 0.4798(11) 0.7289(17) 0.068(5) Uani 0.59(6) 1 d . . P C 2
H55D H 0.341021 0.490512 0.690132 0.102 Uiso 0.59(6) 1 calc R U P C 2
H55E H 0.315126 0.519653 0.777621 0.102 Uiso 0.59(6) 1 calc R U P C 2
H55F H 0.214905 0.491015 0.708273 0.102 Uiso 0.59(6) 1 calc R U P C 2
C65B C 0.5462(2) 0.64737(19) -0.03845(13) 0.040(3) Uani 0.1573(15) 1 d D U P D -4
H H 0.4922(3) 0.69040(15) -0.0359(3) 0.060 Uiso 0.1573(15) 1 d D U P D -4
HA H 0.6188(2) 0.6743(2) -0.0109(3) 0.060 Uiso 0.1573(15) 1 d D U P D -4
HB H 0.5529(5) 0.6262(2) -0.09328(14) 0.060 Uiso 0.1573(15) 1 d D U P D -4
C65 C 0.41999(17) 0.3203(2) -0.04575(14) 0.039(2) Uani 0.2382(15) 1 d D U P E -3
HC H 0.4587(4) 0.28047(13) -0.0148(2) 0.059 Uiso 0.2382(15) 1 d D U P E -3
HD H 0.33952(19) 0.3019(2) -0.0526(4) 0.059 Uiso 0.2382(15) 1 d D U P E -3
HE H 0.4475(4) 0.3204(2) -0.09701(13) 0.059 Uiso 0.2382(15) 1 d D U P E -3
C59 C 0.4429(4) 0.41344(11) -0.00221(18) 0.0502(19) Uani 0.3955(14) 1 d D U P F -1
C60 C 0.4262(9) 0.4292(4) 0.0756(4) 0.0506(19) Uani 0.3955(14) 1 d D U P F -1
HF H 0.401919 0.380709 0.101959 0.061 Uiso 0.3955(14) 1 calc R U P F -1
C61 C 0.4441(8) 0.5145(4) 0.1166(4) 0.0503(18) Uani 0.3955(14) 1 d D U P F -1
HG H 0.427039 0.525026 0.168975 0.060 Uiso 0.3955(14) 1 calc R U P F -1
C62 C 0.4873(8) 0.5834(5) 0.0794(3) 0.0486(18) Uani 0.3955(14) 1 d D U P F -1
HH H 0.504776 0.641267 0.107612 0.058 Uiso 0.3955(14) 1 calc R U P F -1
C63 C 0.5053(3) 0.56898(13) 0.00152(15) 0.052(2) Uani 0.3955(14) 1 d D U P F -1
C64 C 0.4845(8) 0.4839(2) -0.0384(4) 0.0522(18) Uani 0.3955(14) 1 d D U P F -1
HI H 0.499091 0.473704 -0.091429 0.063 Uiso 0.3955(14) 1 calc R U P F -1
C59A C 0.3340(14) 0.3369(13) -0.0095(12) 0.044(3) Uani 0.1045(14) 1 d G U P F -2
C60A C 0.3293(16) 0.4163(13) 0.0373(13) 0.045(3) Uani 0.1045(14) 1 d DG U P F -2
HJ H 0.261426 0.441684 0.036876 0.054 Uiso 0.1045(14) 1 calc R U P F -2
C61A C 0.4241(19) 0.4586(12) 0.0848(13) 0.047(3) Uani 0.1045(14) 1 d G U P F -2
HK H 0.420887 0.512893 0.116847 0.056 Uiso 0.1045(14) 1 calc R U P F -2
C62A C 0.5234(16) 0.4215(15) 0.0855(13) 0.047(3) Uani 0.1045(14) 1 d G U P F -2
HL H 0.588166 0.450405 0.117955 0.056 Uiso 0.1045(14) 1 calc R U P F -2
C63A C 0.5281(14) 0.3421(15) 0.0386(13) 0.047(3) Uani 0.1045(14) 1 d G U P F -2
HM H 0.595986 0.316710 0.039091 0.056 Uiso 0.1045(14) 1 calc R U P F -2
C64A C 0.4334(16) 0.2998(12) -0.0089(12) 0.046(3) Uani 0.1045(14) 1 d DG U P F -2
HN H 0.436527 0.245500 -0.040881 0.055 Uiso 0.1045(14) 1 calc R U P F -2
C65A C 0.229(3) 0.287(2) -0.055(2) 0.044(5) Uani 0.1045(14) 1 d D U P F -2
HO H 0.196205 0.243812 -0.023843 0.066 Uiso 0.1045(14) 1 calc R U P F -2
HP H 0.247707 0.254915 -0.104045 0.066 Uiso 0.1045(14) 1 calc R U P F -2
HQ H 0.176394 0.328161 -0.068109 0.066 Uiso 0.1045(14) 1 calc R U P F -2
HR H 0.436(2) 0.35458(16) -0.0284(5) 0.053 Uiso 0.1573(15) 1 d D U P D -4
HS H 0.5307(9) 0.6172(2) -0.0247(3) 0.053 Uiso 0.2382(15) 1 d D U P E -3

loop_
_atom_site_aniso_label
_atom_site_aniso_U_11
_atom_site_aniso_U_22
_atom_site_aniso_U_33
_atom_site_aniso_U_23
_atom_site_aniso_U_13
_atom_site_aniso_U_12
Cs1 0.05646(13) 0.03405(11) 0.02290(9) -0.00041(7) -0.00289(8) 0.00574(9)
C30 0.0342(16) 0.0312(16) 0.0416(17) 0.0168(14) -0.0039(13) 0.0042(13)
Cs2 0.03732(11) 0.03969(12) 0.05635(13) 0.02265(10) -0.00761(9) 0.00529(8)
Al1 0.0340(4) 0.0335(5) 0.0180(4) 0.0010(3) -0.0028(3) 0.0027(4)
Al2 0.0296(4) 0.0243(4) 0.0357(5) 0.0107(3) -0.0077(3) 0.0028(3)
N1 0.0317(12) 0.0240(12) 0.0202(11) 0.0025(9) -0.0012(9) 0.0013(10)
N2 0.0339(13) 0.0258(12) 0.0200(11) 0.0026(9) -0.0054(9) 0.0015(10)
N3 0.0278(12) 0.0211(12) 0.0266(11) 0.0090(9) -0.0034(9) 0.0014(9)
N4 0.0255(12) 0.0263(12) 0.0268(11) 0.0034(10) -0.0055(9) 0.0017(9)
C1 0.0381(17) 0.0332(17) 0.0244(14) -0.0014(12) -0.0045(12) 0.0035(14)
C2 0.0339(15) 0.0223(14) 0.0222(13) 0.0017(11) 0.0007(11) -0.0037(11)
C3 0.0379(15) 0.0219(14) 0.0211(13) 0.0001(10) -0.0003(11) 0.0009(12)
C4 0.0417(17) 0.0232(14) 0.0246(13) 0.0015(11) -0.0023(12) 0.0035(12)
C5 0.057(2) 0.044(2) 0.0336(17) -0.0027(15) -0.0058(15) 0.0238(17)
C6 0.0321(14) 0.0256(14) 0.0179(12) 0.0022(10) -0.0036(10) 0.0015(11)
C7 0.0343(15) 0.0254(14) 0.0207(12) 0.0008(11) 0.0004(11) 0.0012(12)
C8 0.0349(16) 0.0319(16) 0.0274(14) -0.0005(12) 0.0013(12) 0.0067(13)
C9 0.0436(17) 0.0272(15) 0.0289(14) 0.0024(12) -0.0046(13) 0.0082(13)
C10 0.0463(18) 0.0262(15) 0.0237(13) 0.0060(11) -0.0040(12) -0.0005(13)
C11 0.0360(15) 0.0306(16) 0.0193(12) 0.0052(11) -0.0030(11) -0.0015(12)
C12 0.0355(16) 0.0314(16) 0.0292(14) 0.0051(12) 0.0042(12) 0.0004(13)
C13 0.058(2) 0.050(2) 0.0332(17) 0.0099(15) 0.0120(16) 0.0025(17)
C14 0.0382(17) 0.0376(18) 0.0464(19) 0.0075(15) 0.0032(15) -0.0038(14)
C15 0.0371(16) 0.0370(17) 0.0273(14) 0.0098(13) -0.0015(12) -0.0053(13)
C16 0.046(2) 0.053(2) 0.0386(18) 0.0024(16) -0.0050(15) -0.0158(17)
C17 0.0436(19) 0.059(2) 0.0288(16) 0.0074(15) 0.0040(14) -0.0105(17)
C18 0.0361(15) 0.0264(15) 0.0213(13) 0.0035(11) -0.0050(11) 0.0048(12)
C19 0.055(2) 0.0279(16) 0.0269(14) 0.0051(12) -0.0099(14) 0.0014(14)
C20 0.061(2) 0.0405(19) 0.0310(16) 0.0118(14) -0.0168(15) 0.0042(17)
C21 0.0447(19) 0.059(2) 0.0325(17) 0.0111(16) -0.0156(14) 0.0002(17)
C22 0.0363(17) 0.051(2) 0.0317(16) 0.0104(15) -0.0089(13) -0.0089(15)
C23 0.0320(15) 0.0342(16) 0.0234(13) 0.0054(12) -0.0010(11) 0.0013(12)
C27 0.0398(17) 0.0336(17) 0.0258(14) 0.0060(12) 0.0017(12) -0.0028(13)
C28 0.068(3) 0.048(2) 0.048(2) 0.0098(17) 0.0272(19) 0.0053(19)
C29 0.0442(18) 0.0363(18) 0.0319(15) 0.0053(13) 0.0028(13) 0.0010(14)
C31 0.0277(14) 0.0220(14) 0.0280(14) 0.0068(11) -0.0042(11) 0.0004(11)
C32 0.0352(15) 0.0239(14) 0.0246(13) 0.0093(11) -0.0012(11) 0.0039(12)
C33 0.0297(14) 0.0281(15) 0.0210(12) 0.0032(11) -0.0015(11) 0.0002(11)
C34 0.0403(18) 0.060(2) 0.0338(17) 0.0204(16) -0.0021(14) -0.0043(16)
C35 0.0277(14) 0.0208(14) 0.0313(14) 0.0123(11) -0.0065(11) 0.0021(11)
C36 0.0342(15) 0.0191(14) 0.0332(15) 0.0088(11) -0.0085(12) -0.0014(11)
C37 0.0366(16) 0.0267(15) 0.0393(17) 0.0115(13) -0.0093(13) -0.0053(13)
C38 0.0288(15) 0.0335(17) 0.0435(17) 0.0165(14) -0.0049(13) -0.0073(13)
C39 0.0316(15) 0.0297(16) 0.0343(15) 0.0114(12) -0.0011(12) -0.0015(12)
C40 0.0267(14) 0.0229(14) 0.0313(14) 0.0112(11) -0.0055(11) -0.0015(11)
C41 0.0484(19) 0.0271(16) 0.0351(16) 0.0035(13) -0.0042(14) -0.0049(14)
C42 0.090(3) 0.038(2) 0.054(2) 0.0049(18) 0.012(2) 0.017(2)
C43 0.068(3) 0.075(3) 0.0330(18) -0.0011(19) -0.0100(18) -0.018(2)
C44 0.0318(15) 0.0281(15) 0.0308(15) 0.0034(12) -0.0020(12) -0.0052(12)
C45 0.0430(19) 0.058(2) 0.0320(17) 0.0085(16) -0.0060(14) -0.0059(17)
C46 0.047(2) 0.0355(19) 0.064(2) -0.0022(17) -0.0045(18) -0.0012(16)
C47 0.0274(14) 0.0280(15) 0.0267(13) 0.0064(11) -0.0032(11) 0.0027(11)
C48 0.0356(17) 0.0399(19) 0.0442(18) -0.0017(15) 0.0001(14) 0.0125(14)
C49 0.0337(17) 0.053(2) 0.053(2) 0.0102(17) 0.0045(15) 0.0183(16)
C50 0.0237(15) 0.052(2) 0.0449(18) 0.0177(16) -0.0060(13) 0.0020(14)
C51 0.0301(15) 0.0365(17) 0.0323(15) 0.0085(13) -0.0058(12) -0.0025(13)
C52 0.0254(13) 0.0277(15) 0.0270(13) 0.0094(11) -0.0022(11) 0.0006(11)
C56 0.0320(15) 0.0285(15) 0.0286(14) 0.0006(12) -0.0011(12) 0.0016(12)
C57 0.0415(18) 0.0418(19) 0.0340(16) 0.0030(14) 0.0056(14) 0.0008(15)
C58 0.056(2) 0.0318(18) 0.057(2) 0.0054(16) 0.0147(18) 0.0053(16)
C24A 0.065(6) 0.020(6) 0.025(7) 0.004(5) -0.018(5) -0.006(5)
C25A 0.075(10) 0.030(6) 0.050(8) 0.008(5) -0.014(8) -0.002(6)
C26A 0.067(7) 0.026(8) 0.045(7) 0.005(6) -0.004(6) -0.013(6)
C53A 0.051(8) 0.036(15) 0.061(12) -0.010(9) 0.011(7) 0.008(9)
C54A 0.093(12) 0.09(2) 0.078(13) -0.024(14) 0.044(10) 0.010(12)
C55A 0.090(13) 0.038(9) 0.094(16) -0.010(10) 0.010(12) 0.021(8)
C24 0.067(5) 0.023(3) 0.029(4) 0.003(3) -0.008(3) 0.001(3)
C25 0.090(9) 0.027(3) 0.056(5) 0.010(3) -0.004(6) 0.015(5)
C26 0.064(6) 0.026(5) 0.048(5) 0.002(4) -0.007(4) -0.011(4)
C53 0.044(6) 0.029(7) 0.050(6) -0.004(5) 0.008(4) 0.007(5)
C54 0.074(6) 0.093(12) 0.051(6) -0.019(7) 0.029(5) 0.002(7)
C55 0.074(8) 0.039(7) 0.086(11) -0.012(6) -0.004(7) 0.018(6)
C65B 0.050(6) 0.040(6) 0.038(6) 0.026(5) 0.021(5) 0.003(6)
C65 0.051(5) 0.037(5) 0.033(5) 0.004(4) 0.006(4) 0.018(4)
C59 0.052(4) 0.055(4) 0.045(3) 0.012(3) 0.005(3) 0.011(4)
C60 0.060(4) 0.051(4) 0.042(3) 0.015(3) 0.009(3) 0.004(3)
C61 0.054(4) 0.054(4) 0.043(3) 0.017(3) 0.000(3) -0.001(3)
C62 0.051(4) 0.048(4) 0.048(3) 0.013(3) 0.004(3) 0.006(3)
C63 0.055(5) 0.053(4) 0.051(4) 0.018(3) 0.013(3) 0.009(4)
C64 0.058(4) 0.056(4) 0.048(4) 0.017(3) 0.014(3) 0.015(3)
C59A 0.052(5) 0.046(5) 0.041(5) 0.021(5) 0.013(5) 0.008(4)
C60A 0.053(5) 0.047(5) 0.041(5) 0.019(5) 0.012(5) 0.009(5)
C61A 0.054(5) 0.048(6) 0.043(5) 0.020(5) 0.012(5) 0.008(5)
C62A 0.053(5) 0.049(5) 0.043(5) 0.017(5) 0.011(5) 0.008(5)
C63A 0.054(5) 0.047(5) 0.043(5) 0.018(5) 0.010(5) 0.008(5)
C64A 0.052(5) 0.047(6) 0.042(6) 0.017(5) 0.012(5) 0.009(5)
C65A 0.052(7) 0.044(9) 0.042(9) 0.017(8) 0.012(7) 0.011(7)

loop_
_atom_type_symbol
_atom_type_description
_atom_type_scat_dispersion_real
_atom_type_scat_dispersion_imag
_atom_type_scat_source
C C 0.0181 0.0091 'International Tables Vol C Tables 4.2.6.8 and 6.1.1.4'
H H 0.0000 0.0000 'International Tables Vol C Tables 4.2.6.8 and 6.1.1.4'
Al Al 0.2130 0.2455 'International Tables Vol C Tables 4.2.6.8 and 6.1.1.4'
Cs Cs -0.7457 7.9052 'International Tables Vol C Tables 4.2.6.8 and 6.1.1.4'
N N 0.0311 0.0180 'International Tables Vol C Tables 4.2.6.8 and 6.1.1.4'

loop_
_exptl_crystal_face_index_h
_exptl_crystal_face_index_k
_exptl_crystal_face_index_l
_exptl_crystal_face_perp_dist
-1 2 0 0.0780
1 -2 0 0.0722
-2 0 -10 0.0746
1 1 -2 0.0405
2 -1 -1 0.0287
1 2 1 0.0743
2 1 1 0.0509
-4 -3 9 0.0297
-5 -5 -3 0.0716
-2 1 0 0.0755
-4 7 -7 0.0796
1 -4 10 0.0242
0 1 -1 0.0619
-1 0 1 0.0355
-2 -1 2 0.0424

loop_
_geom_angle_atom_site_label_1
_geom_angle_atom_site_label_2
_geom_angle_atom_site_label_3
_geom_angle
_geom_angle_site_symmetry_1
_geom_angle_site_symmetry_3
_geom_angle_publ_flag
C6 Cs1 C7 22.57(7) 2 2 ?
C6 Cs1 C8 39.27(7) 2 2 ?
C6 Cs1 C9 45.68(7) 2 2 ?
C6 Cs1 C10 39.21(6) 2 2 ?
C6 Cs1 C11 22.75(6) 2 2 ?
C6 Cs1 C23 136.14(7) 2 . ?
C7 Cs1 C9 39.10(7) 2 2 ?
C7 Cs1 C10 45.32(7) 2 2 ?
C7 Cs1 C11 39.56(6) 2 2 ?
C8 Cs1 C7 22.29(7) 2 2 ?
C8 Cs1 C9 22.03(7) 2 2 ?
C8 Cs1 C10 38.53(7) 2 2 ?
C8 Cs1 C11 45.43(7) 2 2 ?
C10 Cs1 C9 21.94(8) 2 2 ?
C11 Cs1 C9 39.01(7) 2 2 ?
C11 Cs1 C10 22.13(7) 2 2 ?
C18 Cs1 C6 158.67(7) . 2 ?
C18 Cs1 C7 137.84(7) . 2 ?
C18 Cs1 C8 127.73(7) . 2 ?
C18 Cs1 C9 131.72(7) . 2 ?
C18 Cs1 C10 148.46(7) . 2 ?
C18 Cs1 C11 170.42(7) . 2 ?
C18 Cs1 C23 22.55(7) . . ?
C19 Cs1 C6 161.33(7) . 2 ?
C19 Cs1 C7 141.17(8) . 2 ?
C19 Cs1 C8 122.22(7) . 2 ?
C19 Cs1 C9 116.79(7) . 2 ?
C19 Cs1 C10 127.98(7) . 2 ?
C19 Cs1 C11 149.42(7) . 2 ?
C19 Cs1 C18 22.87(7) . . ?
C19 Cs1 C23 40.12(7) . . ?
C20 Cs1 C6 138.48(7) . 2 ?
C20 Cs1 C7 120.06(8) . 2 ?
C20 Cs1 C8 99.70(7) . 2 ?
C20 Cs1 C9 94.44(7) . 2 ?
C20 Cs1 C10 108.57(7) . 2 ?
C20 Cs1 C11 130.68(7) . 2 ?
C20 Cs1 C18 39.91(7) . . ?
C20 Cs1 C19 22.89(8) . . ?
C20 Cs1 C21 22.82(9) . . ?
C20 Cs1 C22 39.82(9) . . ?
C20 Cs1 C23 46.51(8) . . ?
C21 Cs1 C6 122.42(8) . 2 ?
C21 Cs1 C7 100.98(8) . 2 ?
C21 Cs1 C8 83.63(8) . 2 ?
C21 Cs1 C9 85.59(8) . 2 ?
C21 Cs1 C10 105.01(8) . 2 ?
C21 Cs1 C11 124.58(7) . 2 ?
C21 Cs1 C18 46.36(7) . . ?
C21 Cs1 C19 40.21(8) . . ?
C21 Cs1 C22 22.67(8) . . ?
C21 Cs1 C23 40.00(7) . . ?
C22 Cs1 C6 121.76(7) . 2 ?
C22 Cs1 C7 99.32(7) . 2 ?
C22 Cs1 C8 88.69(7) . 2 ?
C22 Cs1 C9 98.28(7) . 2 ?
C22 Cs1 C10 119.94(7) . 2 ?
C22 Cs1 C11 134.08(7) . 2 ?
C22 Cs1 C18 39.55(7) . . ?
C22 Cs1 C19 46.47(8) . . ?
C22 Cs1 C23 22.64(7) . . ?
C23 Cs1 C7 115.75(7) . 2 ?
C23 Cs1 C8 109.66(7) . 2 ?
C23 Cs1 C9 120.91(7) . 2 ?
C23 Cs1 C10 142.57(7) . 2 ?
C23 Cs1 C11 154.50(7) . 2 ?
H30A C30 H30B 120.0 . . ?
H30C C30 H30D 109.5 . . ?
H30C C30 H30E 109.5 . . ?
H30D C30 H30E 109.5 . . ?
C31 C30 H30A 120.0 . . ?
C31 C30 H30B 120.0 . . ?
C31 C30 H30C 109.5 . . ?
C31 C30 H30D 109.5 . . ?
C31 C30 H30E 109.5 . . ?
H1A Cs2 H1B 27.2(10) . . ?
Al2 Cs2 H1A 127.1(7) . . ?
Al2 Cs2 H1A 129.8(7) 2_666 . ?
Al2 Cs2 H1B 107.5(8) . . ?
Al2 Cs2 H1B 126.8(8) 2_666 . ?
Al2 Cs2 Al2 96.687(16) . 2_666 ?
C35 Cs2 H1A 98.5(7) 2_666 . ?
C35 Cs2 H1B 112.9(8) 2_666 . ?
C35 Cs2 Al2 41.12(5) 2_666 2_666 ?
C35 Cs2 Al2 134.22(4) 2_666 . ?
C35 Cs2 C47 164.23(7) 2_666 . ?
C35 Cs2 C48 145.14(7) 2_666 . ?
C35 Cs2 C49 135.09(7) 2_666 . ?
C35 Cs2 C50 137.42(6) 2_666 . ?
C36 Cs2 H1A 78.1(7) 2_666 . ?
C36 Cs2 H1B 91.4(8) 2_666 . ?
C36 Cs2 Al2 55.89(5) 2_666 2_666 ?
C36 Cs2 Al2 152.58(5) 2_666 . ?
C36 Cs2 C35 21.53(6) 2_666 2_666 ?
C36 Cs2 C47 165.45(6) 2_666 . ?
C36 Cs2 C48 148.63(7) 2_666 . ?
C36 Cs2 C49 130.06(7) 2_666 . ?
C36 Cs2 C50 123.35(6) 2_666 . ?
C37 Cs2 H1A 61.8(7) 2_666 . ?
C37 Cs2 H1B 81.5(8) 2_666 . ?
C37 Cs2 Al2 170.87(5) 2_666 . ?
C37 Cs2 Al2 76.41(5) 2_666 2_666 ?
C37 Cs2 C35 37.38(6) 2_666 2_666 ?
C37 Cs2 C36 21.28(7) 2_666 2_666 ?
C37 Cs2 C40 43.65(7) 2_666 2_666 ?
C37 Cs2 C47 144.29(7) 2_666 . ?
C37 Cs2 C48 128.62(7) 2_666 . ?
C37 Cs2 C49 109.03(7) 2_666 . ?
C37 Cs2 C50 102.63(7) 2_666 . ?
C38 Cs2 H1A 67.0(7) 2_666 . ?
C38 Cs2 H1B 91.9(8) 2_666 . ?
C38 Cs2 Al2 154.14(6) 2_666 . ?
C38 Cs2 Al2 84.29(5) 2_666 2_666 ?
C38 Cs2 C35 43.38(6) 2_666 2_666 ?
C38 Cs2 C36 37.31(7) 2_666 2_666 ?
C38 Cs2 C37 21.14(8) 2_666 2_666 ?
C38 Cs2 C39 21.46(7) 2_666 2_666 ?
C38 Cs2 C40 37.62(6) 2_666 2_666 ?
C38 Cs2 C47 130.64(7) 2_666 . ?
C38 Cs2 C48 111.38(7) 2_666 . ?
C38 Cs2 C49 94.29(7) 2_666 . ?
C38 Cs2 C50 94.13(7) 2_666 . ?
C39 Cs2 H1A 87.8(7) 2_666 . ?
C39 Cs2 H1B 113.3(8) 2_666 . ?
C39 Cs2 Al2 135.17(5) 2_666 . ?
C39 Cs2 Al2 73.13(5) 2_666 2_666 ?
C39 Cs2 C35 37.36(7) 2_666 2_666 ?
C39 Cs2 C36 43.60(7) 2_666 2_666 ?
C39 Cs2 C37 37.38(7) 2_666 2_666 ?
C39 Cs2 C40 21.43(6) 2_666 2_666 ?
C39 Cs2 C47 130.10(7) 2_666 . ?
C39 Cs2 C48 109.26(7) 2_666 . ?
C39 Cs2 C49 97.93(7) 2_666 . ?
C39 Cs2 C50 104.88(7) 2_666 . ?
C40 Cs2 H1A 103.5(7) 2_666 . ?
C40 Cs2 H1B 125.2(8) 2_666 . ?
C40 Cs2 Al2 51.78(5) 2_666 2_666 ?
C40 Cs2 Al2 127.27(4) 2_666 . ?
C40 Cs2 C35 21.41(7) 2_666 2_666 ?
C40 Cs2 C36 37.78(6) 2_666 2_666 ?
C40 Cs2 C47 143.05(6) 2_666 . ?
C40 Cs2 C48 123.90(7) 2_666 . ?
C40 Cs2 C49 117.11(7) 2_666 . ?
C40 Cs2 C50 126.19(7) 2_666 . ?
C47 Cs2 H1A 89.1(7) . . ?
C47 Cs2 H1B 79.8(8) . . ?
C47 Cs2 Al2 138.51(4) . 2_666 ?
C47 Cs2 Al2 41.90(4) . . ?
C48 Cs2 H1A 86.8(7) . . ?
C48 Cs2 H1B 87.1(8) . . ?
C48 Cs2 Al2 143.16(6) . 2_666 ?
C48 Cs2 Al2 54.68(5) . . ?
C48 Cs2 C47 20.86(7) . . ?
C49 Cs2 H1A 68.3(7) . . ?
C49 Cs2 H1B 75.2(8) . . ?
C49 Cs2 Al2 157.96(6) . 2_666 ?
C49 Cs2 Al2 75.20(5) . . ?
C49 Cs2 C47 36.44(7) . . ?
C49 Cs2 C48 20.89(7) . . ?
C49 Cs2 C50 20.48(8) . . ?
C50 Cs2 H1A 50.6(7) . . ?
C50 Cs2 H1B 54.7(8) . . ?
C50 Cs2 Al2 177.80(6) . 2_666 ?
C50 Cs2 Al2 84.06(5) . . ?
C50 Cs2 C47 42.17(6) . . ?
C50 Cs2 C48 36.29(7) . . ?
Cs1 Al1 Cs1 86.148(18) 2 . ?
N1 Al1 Cs1 176.15(8) . . ?
N1 Al1 Cs1 90.44(8) . 2 ?
N1 Al1 N2 95.60(11) . . ?
N2 Al1 Cs1 86.73(7) . . ?
N2 Al1 Cs1 154.03(8) . 2 ?
Cs2 Al2 Cs2 83.313(16) . 2_666 ?
N3 Al2 Cs2 88.96(8) . 2_666 ?
N3 Al2 Cs2 162.55(9) . . ?
N4 Al2 Cs2 93.43(8) . . ?
N4 Al2 Cs2 175.47(8) . 2_666 ?
N4 Al2 N3 95.03(11) . . ?
C2 N1 Al1 127.2(2) . . ?
C2 N1 C6 116.1(2) . . ?
C6 N1 Al1 116.06(18) . . ?
C4 N2 Al1 126.2(2) . . ?
C4 N2 C18 117.3(3) . . ?
C18 N2 Al1 115.77(19) . . ?
C31 N3 Al2 128.14(19) . . ?
C31 N3 C35 115.7(2) . . ?
C35 N3 Al2 115.97(17) . . ?
C33 N4 Al2 126.8(2) . . ?
C33 N4 C47 116.2(2) . . ?
C47 N4 Al2 116.38(18) . . ?
H1A C1 H1B 117(4) . . ?
C2 C1 H1A 117(2) . . ?
C2 C1 H1B 125(3) . . ?
N1 C2 C3 118.9(2) . . ?
C1 C2 N1 122.0(3) . . ?
C1 C2 C3 119.1(3) . . ?
C2 C3 H3 115.3 . . ?
C4 C3 C2 129.4(3) . . ?
C4 C3 H3 115.3 . . ?
N2 C4 C5 119.3(3) . . ?
C3 C4 N2 121.7(3) . . ?
C3 C4 C5 119.0(3) . . ?
C4 C5 H5A 109.5 . . ?
C4 C5 H5B 109.5 . . ?
C4 C5 H5C 109.5 . . ?
H5A C5 H5B 109.5 . . ?
H5A C5 H5C 109.5 . . ?
H5B C5 H5C 109.5 . . ?
N1 C6 Cs1 108.43(15) . 2 ?
C7 C6 Cs1 79.55(16) . 2 ?
C7 C6 N1 121.3(3) . . ?
C7 C6 C11 119.5(3) . . ?
C11 C6 Cs1 79.71(17) . 2 ?
C11 C6 N1 119.1(3) . . ?
C6 C7 Cs1 77.87(16) . 2 ?
C6 C7 C12 122.1(3) . . ?
C8 C7 Cs1 78.78(17) . 2 ?
C8 C7 C6 119.1(3) . . ?
C8 C7 C12 118.8(3) . . ?
C12 C7 Cs1 113.35(17) . 2 ?
Cs1 C8 H8 111.6 2 . ?
C7 C8 Cs1 78.93(17) . 2 ?
C7 C8 H8 119.2 . . ?
C9 C8 Cs1 80.38(18) . 2 ?
C9 C8 C7 121.5(3) . . ?
C9 C8 H8 119.2 . . ?
Cs1 C9 H9 113.8 2 . ?
C8 C9 Cs1 77.59(17) . 2 ?
C8 C9 H9 120.4 . . ?
C10 C9 Cs1 78.86(17) . 2 ?
C10 C9 C8 119.2(3) . . ?
C10 C9 H9 120.4 . . ?
Cs1 C10 H10 113.8 2 . ?
C9 C10 Cs1 79.20(17) . 2 ?
C9 C10 H10 119.3 . . ?
C9 C10 C11 121.5(3) . . ?
C11 C10 Cs1 78.04(16) . 2 ?
C11 C10 H10 119.3 . . ?
C6 C11 Cs1 77.55(16) . 2 ?
C6 C11 C15 121.9(3) . . ?
C10 C11 Cs1 79.82(17) . 2 ?
C10 C11 C6 119.1(3) . . ?
C10 C11 C15 119.0(3) . . ?
C15 C11 Cs1 111.34(18) . 2 ?
C7 C12 H12 107.8 . . ?
C7 C12 C13 110.4(3) . . ?
C7 C12 C14 111.7(3) . . ?
C13 C12 H12 107.8 . . ?
C14 C12 H12 107.8 . . ?
C14 C12 C13 111.0(3) . . ?
C12 C13 H13A 109.5 . . ?
C12 C13 H13B 109.5 . . ?
C12 C13 H13C 109.5 . . ?
H13A C13 H13B 109.5 . . ?
H13A C13 H13C 109.5 . . ?
H13B C13 H13C 109.5 . . ?
C12 C14 H14A 109.5 . . ?
C12 C14 H14B 109.5 . . ?
C12 C14 H14C 109.5 . . ?
H14A C14 H14B 109.5 . . ?
H14A C14 H14C 109.5 . . ?
H14B C14 H14C 109.5 . . ?
C11 C15 H15 107.8 . . ?
C11 C15 C16 111.2(3) . . ?
C11 C15 C17 112.0(3) . . ?
C16 C15 H15 107.8 . . ?
C16 C15 C17 110.0(3) . . ?
C17 C15 H15 107.8 . . ?
C15 C16 H16A 109.5 . . ?
C15 C16 H16B 109.5 . . ?
C15 C16 H16C 109.5 . . ?
H16A C16 H16B 109.5 . . ?
H16A C16 H16C 109.5 . . ?
H16B C16 H16C 109.5 . . ?
C15 C17 H17A 109.5 . . ?
C15 C17 H17B 109.5 . . ?
C15 C17 H17C 109.5 . . ?
H17A C17 H17B 109.5 . . ?
H17A C17 H17C 109.5 . . ?
H17B C17 H17C 109.5 . . ?
N2 C18 Cs1 113.20(18) . . ?
C19 C18 Cs1 76.81(18) . . ?
C19 C18 N2 119.9(3) . . ?
C23 C18 Cs1 79.16(17) . . ?
C23 C18 N2 119.3(2) . . ?
C23 C18 C19 120.7(3) . . ?
C18 C19 Cs1 80.32(19) . . ?
C18 C19 C24A 119.2(11) . . ?
C18 C19 C24 121.7(6) . . ?
C20 C19 Cs1 76.4(2) . . ?
C20 C19 C18 118.6(3) . . ?
C20 C19 C24A 120.9(11) . . ?
C20 C19 C24 119.6(6) . . ?
C24A C19 Cs1 102.2(16) . . ?
C24 C19 Cs1 116.2(8) . . ?
Cs1 C20 H20 111.4 . . ?
C19 C20 Cs1 80.7(2) . . ?
C19 C20 H20 119.5 . . ?
C21 C20 Cs1 78.7(2) . . ?
C21 C20 C19 121.1(3) . . ?
C21 C20 H20 119.5 . . ?
Cs1 C21 H21 111.4 . . ?
C20 C21 Cs1 78.5(2) . . ?
C20 C21 H21 120.0 . . ?
C20 C21 C22 119.9(3) . . ?
C22 C21 Cs1 80.4(2) . . ?
C22 C21 H21 120.0 . . ?
Cs1 C22 H22 112.8 . . ?
C21 C22 Cs1 76.9(2) . . ?
C21 C22 H22 119.3 . . ?
C21 C22 C23 121.3(3) . . ?
C23 C22 Cs1 81.2(2) . . ?
C23 C22 H22 119.3 . . ?
C18 C23 Cs1 78.28(17) . . ?
C18 C23 C27 122.3(3) . . ?
C22 C23 Cs1 76.13(19) . . ?
C22 C23 C18 118.3(3) . . ?
C22 C23 C27 119.3(3) . . ?
C27 C23 Cs1 117.1(2) . . ?
C23 C27 H27 107.7 . . ?
C23 C27 C28 110.8(3) . . ?
C23 C27 C29 112.5(3) . . ?
C28 C27 H27 107.7 . . ?
C29 C27 H27 107.7 . . ?
C29 C27 C28 110.2(3) . . ?
C27 C28 H28A 109.5 . . ?
C27 C28 H28B 109.5 . . ?
C27 C28 H28C 109.5 . . ?
H28A C28 H28B 109.5 . . ?
H28A C28 H28C 109.5 . . ?
H28B C28 H28C 109.5 . . ?
C27 C29 H29A 109.5 . . ?
C27 C29 H29B 109.5 . . ?
C27 C29 H29C 109.5 . . ?
H29A C29 H29B 109.5 . . ?
H29A C29 H29C 109.5 . . ?
H29B C29 H29C 109.5 . . ?
C30 C31 C32 119.2(3) . . ?
N3 C31 C30 121.8(3) . . ?
N3 C31 C32 119.0(2) . . ?
C31 C32 H32 115.5 . . ?
C33 C32 C31 129.1(3) . . ?
C33 C32 H32 115.5 . . ?
N4 C33 C34 119.3(3) . . ?
C32 C33 N4 121.5(3) . . ?
C32 C33 C34 119.2(3) . . ?
C33 C34 H34A 109.5 . . ?
C33 C34 H34B 109.5 . . ?
C33 C34 H34C 109.5 . . ?
C33 C34 H34D 120.0 . . ?
C33 C34 H34E 120.0 . . ?
H34A C34 H34B 109.5 . . ?
H34A C34 H34C 109.5 . . ?
H34B C34 H34C 109.5 . . ?
H34D C34 H34E 120.0 . . ?
N3 C35 Cs2 112.70(16) . 2_666 ?
C36 C35 Cs2 79.07(15) . 2_666 ?
C36 C35 N3 119.7(3) . . ?
C40 C35 Cs2 78.45(15) . 2_666 ?
C40 C35 N3 119.9(3) . . ?
C40 C35 C36 120.3(3) . . ?
C35 C36 Cs2 79.40(15) . 2_666 ?
C35 C36 C41 120.9(3) . . ?
C37 C36 Cs2 78.13(17) . 2_666 ?
C37 C36 C35 118.9(3) . . ?
C37 C36 C41 120.2(3) . . ?
C41 C36 Cs2 111.12(19) . 2_666 ?
Cs2 C37 H37 111.2 2_666 . ?
C36 C37 Cs2 80.59(17) . 2_666 ?
C36 C37 H37 119.5 . . ?
C38 C37 Cs2 78.88(18) . 2_666 ?
C38 C37 C36 120.9(3) . . ?
C38 C37 H37 119.5 . . ?
Cs2 C38 H38 111.2 2_666 . ?
C37 C38 Cs2 79.97(19) . 2_666 ?
C37 C38 H38 119.8 . . ?
C37 C38 C39 120.4(3) . . ?
C39 C38 Cs2 79.29(18) . 2_666 ?
C39 C38 H38 119.8 . . ?
Cs2 C39 H39 110.9 2_666 . ?
C38 C39 Cs2 79.25(19) . 2_666 ?
C38 C39 H39 119.8 . . ?
C38 C39 C40 120.5(3) . . ?
C40 C39 Cs2 80.35(18) . 2_666 ?
C40 C39 H39 119.8 . . ?
C35 C40 Cs2 80.15(16) . 2_666 ?
C35 C40 C44 122.4(3) . . ?
C39 C40 Cs2 78.22(17) . 2_666 ?
C39 C40 C35 119.0(3) . . ?
C39 C40 C44 118.6(3) . . ?
C44 C40 Cs2 112.64(17) . 2_666 ?
C36 C41 H41 108.2 . . ?
C36 C41 C42 109.3(3) . . ?
C36 C41 C43 112.6(3) . . ?
C42 C41 H41 108.2 . . ?
C43 C41 H41 108.2 . . ?
C43 C41 C42 110.3(3) . . ?
C41 C42 H42A 109.5 . . ?
C41 C42 H42B 109.5 . . ?
C41 C42 H42C 109.5 . . ?
H42A C42 H42B 109.5 . . ?
H42A C42 H42C 109.5 . . ?
H42B C42 H42C 109.5 . . ?
C41 C43 H43A 109.5 . . ?
C41 C43 H43B 109.5 . . ?
C41 C43 H43C 109.5 . . ?
H43A C43 H43B 109.5 . . ?
H43A C43 H43C 109.5 . . ?
H43B C43 H43C 109.5 . . ?
C40 C44 H44 108.0 . . ?
C40 C44 C46 112.0(3) . . ?
C45 C44 C40 111.1(3) . . ?
C45 C44 H44 108.0 . . ?
C45 C44 C46 109.5(3) . . ?
C46 C44 H44 108.0 . . ?
C44 C45 H45A 109.5 . . ?
C44 C45 H45B 109.5 . . ?
C44 C45 H45C 109.5 . . ?
H45A C45 H45B 109.5 . . ?
H45A C45 H45C 109.5 . . ?
H45B C45 H45C 109.5 . . ?
C44 C46 H46A 109.5 . . ?
C44 C46 H46B 109.5 . . ?
C44 C46 H46C 109.5 . . ?
H46A C46 H46B 109.5 . . ?
H46A C46 H46C 109.5 . . ?
H46B C46 H46C 109.5 . . ?
N4 C47 Cs2 108.29(17) . . ?
C48 C47 Cs2 79.47(19) . . ?
C48 C47 N4 120.9(3) . . ?
C48 C47 C52 120.1(3) . . ?
C52 C47 Cs2 82.00(16) . . ?
C52 C47 N4 119.0(3) . . ?
C47 C48 Cs2 79.67(19) . . ?
C47 C48 C53A 119.4(11) . . ?
C47 C48 C53 121.4(8) . . ?
C49 C48 Cs2 78.4(2) . . ?
C49 C48 C47 119.0(3) . . ?
C49 C48 C53A 120.4(11) . . ?
C49 C48 C53 119.1(8) . . ?
C53A C48 Cs2 101.1(16) . . ?
C53 C48 Cs2 119.5(9) . . ?
Cs2 C49 H49 109.1 . . ?
C48 C49 Cs2 80.7(2) . . ?
C48 C49 H49 119.5 . . ?
C50 C49 Cs2 80.8(2) . . ?
C50 C49 C48 121.0(3) . . ?
C50 C49 H49 119.5 . . ?
Cs2 C50 H50 109.5 . . ?
C49 C50 Cs2 78.7(2) . . ?
C49 C50 H50 120.0 . . ?
C49 C50 C51 120.0(3) . . ?
C51 C50 Cs2 82.02(19) . . ?
C51 C50 H50 120.0 . . ?
C50 C51 H51 119.4 . . ?
C50 C51 C52 121.2(3) . . ?
C52 C51 H51 119.4 . . ?
C47 C52 C56 121.9(3) . . ?
C51 C52 C47 118.7(3) . . ?
C51 C52 C56 119.4(3) . . ?
C52 C56 H56 107.9 . . ?
C52 C56 C57 110.6(3) . . ?
C52 C56 C58 112.1(3) . . ?
C57 C56 H56 107.9 . . ?
C57 C56 C58 110.3(3) . . ?
C58 C56 H56 107.9 . . ?
C56 C57 H57A 109.5 . . ?
C56 C57 H57B 109.5 . . ?
C56 C57 H57C 109.5 . . ?
H57A C57 H57B 109.5 . . ?
H57A C57 H57C 109.5 . . ?
H57B C57 H57C 109.5 . . ?
C56 C58 H58A 109.5 . . ?
C56 C58 H58B 109.5 . . ?
C56 C58 H58C 109.5 . . ?
H58A C58 H58B 109.5 . . ?
H58A C58 H58C 109.5 . . ?
H58B C58 H58C 109.5 . . ?
C19 C24A H24A 105.7 . . ?
C25A C24A C19 110.2(17) . . ?
C25A C24A H24A 105.7 . . ?
C26A C24A C19 118(2) . . ?
C26A C24A H24A 105.7 . . ?
C26A C24A C25A 110.8(15) . . ?
C24A C25A H25A 109.5 . . ?
C24A C25A H25B 109.5 . . ?
C24A C25A H25C 109.5 . . ?
H25A C25A H25B 109.5 . . ?
H25A C25A H25C 109.5 . . ?
H25B C25A H25C 109.5 . . ?
Cs1 C26A H26A 67.3 . . ?
Cs1 C26A H26B 51.6 . . ?
Cs1 C26A H26C 152.3 . . ?
C24A C26A Cs1 97.0(13) . . ?
C24A C26A H26A 109.5 . . ?
C24A C26A H26B 109.5 . . ?
C24A C26A H26C 109.5 . . ?
H26A C26A H26B 109.5 . . ?
H26A C26A H26C 109.5 . . ?
H26B C26A H26C 109.5 . . ?
C48 C53A H53A 106.9 . . ?
C54A C53A C48 105.8(17) . . ?
C54A C53A H53A 106.9 . . ?
C55A C53A C48 116(2) . . ?
C55A C53A H53A 106.9 . . ?
C55A C53A C54A 114.0(19) . . ?
C53A C54A H54A 109.5 . . ?
C53A C54A H54B 109.5 . . ?
C53A C54A H54C 109.5 . . ?
H54A C54A H54B 109.5 . . ?
H54A C54A H54C 109.5 . . ?
H54B C54A H54C 109.5 . . ?
C53A C55A H55A 109.5 . . ?
C53A C55A H55B 109.5 . . ?
C53A C55A H55C 109.5 . . ?
H55A C55A H55B 109.5 . . ?
H55A C55A H55C 109.5 . . ?
H55B C55A H55C 109.5 . . ?
C19 C24 H24 108.3 . . ?
C19 C24 C25 113.1(9) . . ?
C25 C24 H24 108.3 . . ?
C26 C24 C19 107.5(8) . . ?
C26 C24 H24 108.3 . . ?
C26 C24 C25 111.0(7) . . ?
C24 C25 H25D 109.5 . . ?
C24 C25 H25E 109.5 . . ?
C24 C25 H25F 109.5 . . ?
H25D C25 H25E 109.5 . . ?
H25D C25 H25F 109.5 . . ?
H25E C25 H25F 109.5 . . ?
C24 C26 H26D 109.5 . . ?
C24 C26 H26E 109.5 . . ?
C24 C26 H26F 109.5 . . ?
H26D C26 H26E 109.5 . . ?
H26D C26 H26F 109.5 . . ?
H26E C26 H26F 109.5 . . ?
C48 C53 H53 107.3 . . ?
C48 C53 C54 116.1(12) . . ?
C48 C53 C55 108.7(11) . . ?
C54 C53 H53 107.3 . . ?
C55 C53 H53 107.3 . . ?
C55 C53 C54 109.9(14) . . ?
C53 C54 H54D 109.5 . . ?
C53 C54 H54E 109.5 . . ?
C53 C54 H54F 109.5 . . ?
H54D C54 H54E 109.5 . . ?
H54D C54 H54F 109.5 . . ?
H54E C54 H54F 109.5 . . ?
C53 C55 H55D 109.5 . . ?
C53 C55 H55E 109.5 . . ?
C53 C55 H55F 109.5 . . ?
H55D C55 H55E 109.5 . . ?
H55D C55 H55F 109.5 . . ?
H55E C55 H55F 109.5 . . ?
H C65B HA 110.1(2) . . ?
H C65B HB 110.1(2) . . ?
HA C65B HB 110.5(6) . . ?
HC C65 HD 110.1(2) . . ?
HC C65 HE 110.1(2) . . ?
HD C65 HE 110.1(2) . . ?
C60 C59 C64 118.5(4) . . ?
C59 C60 HF 119.2 . . ?
C59 C60 C61 121.5(5) . . ?
C61 C60 HF 119.2 . . ?
C60 C61 HG 120.7 . . ?
C62 C61 C60 118.6(6) . . ?
C62 C61 HG 120.7 . . ?
C61 C62 HH 119.7 . . ?
C61 C62 C63 120.6(5) . . ?
C63 C62 HH 119.7 . . ?
C62 C63 C64 119.6(4) . . ?
C59 C64 C63 120.9(5) . . ?
C59 C64 HI 119.5 . . ?
C63 C64 HI 119.5 . . ?
C60A C59A C64A 120.0 . . ?
C60A C59A C65A 120.2(8) . . ?
C64A C59A C65A 119.6(8) . . ?
C59A C60A HJ 120.0 . . ?
C59A C60A C61A 120.0 . . ?
C61A C60A HJ 120.0 . . ?
C60A C61A HK 120.0 . . ?
C60A C61A C62A 120.0 . . ?
C62A C61A HK 120.0 . . ?
C61A C62A HL 120.0 . . ?
C63A C62A C61A 120.0 . . ?
C63A C62A HL 120.0 . . ?
C62A C63A HM 120.0 . . ?
C62A C63A C64A 120.0 . . ?
C64A C63A HM 120.0 . . ?
C59A C64A HN 120.0 . . ?
C63A C64A C59A 120.0 . . ?
C63A C64A HN 120.0 . . ?
C59A C65A HO 109.5 . . ?
C59A C65A HP 109.5 . . ?
C59A C65A HQ 109.5 . . ?
HO C65A HP 109.5 . . ?
HO C65A HQ 109.5 . . ?
HP C65A HQ 109.5 . . ?

loop_
_geom_bond_atom_site_label_1
_geom_bond_atom_site_label_2
_geom_bond_distance
_geom_bond_site_symmetry_2
_geom_bond_publ_flag
Cs1 C6 3.589(3) 2 ?
Cs1 C7 3.610(3) 2 ?
Cs1 C8 3.608(3) 2 ?
Cs1 C9 3.642(3) 2 ?
Cs1 C10 3.638(3) 2 ?
Cs1 C11 3.616(3) 2 ?
Cs1 C18 3.584(3) . ?
Cs1 C19 3.539(3) . ?
Cs1 C20 3.486(4) . ?
Cs1 C21 3.488(4) . ?
Cs1 C22 3.531(4) . ?
Cs1 C23 3.595(3) . ?
C30 H30A 0.9500 . ?
C30 H30B 0.9500 . ?
C30 H30C 0.9800 . ?
C30 H30D 0.9800 . ?
C30 H30E 0.9800 . ?
C30 C31 1.412(4) . ?
Cs2 H1A 3.22(4) . ?
Cs2 H1B 3.46(5) . ?
Cs2 Al2 4.1626(9) 2_666 ?
Cs2 Al2 4.0123(8) . ?
Cs2 C35 3.794(3) 2_666 ?
Cs2 C36 3.789(3) 2_666 ?
Cs2 C37 3.759(3) 2_666 ?
Cs2 C38 3.746(3) 2_666 ?
Cs2 C39 3.746(3) 2_666 ?
Cs2 C40 3.772(3) 2_666 ?
Cs2 C47 3.872(3) . ?
Cs2 C48 3.870(4) . ?
Cs2 C49 3.842(4) . ?
Cs2 C50 3.867(3) . ?
Al1 N1 1.880(2) . ?
Al1 N2 1.883(3) . ?
Al2 N3 1.884(2) . ?
Al2 N4 1.878(3) . ?
N1 C2 1.395(4) . ?
N1 C6 1.433(4) . ?
N2 C4 1.390(4) . ?
N2 C18 1.434(4) . ?
N3 C31 1.395(3) . ?
N3 C35 1.424(4) . ?
N4 C33 1.390(4) . ?
N4 C47 1.432(4) . ?
C1 H1A 0.94(4) . ?
C1 H1B 0.92(5) . ?
C1 C2 1.385(4) . ?
C2 C3 1.432(4) . ?
C3 H3 0.9500 . ?
C3 C4 1.375(4) . ?
C4 C5 1.476(5) . ?
C5 H5A 0.9800 . ?
C5 H5B 0.9800 . ?
C5 H5C 0.9800 . ?
C6 C7 1.409(4) . ?
C6 C11 1.421(4) . ?
C7 C8 1.395(4) . ?
C7 C12 1.523(4) . ?
C8 H8 0.9500 . ?
C8 C9 1.386(5) . ?
C9 H9 0.9500 . ?
C9 C10 1.385(5) . ?
C10 H10 0.9500 . ?
C10 C11 1.393(4) . ?
C11 C15 1.518(4) . ?
C12 H12 1.0000 . ?
C12 C13 1.537(4) . ?
C12 C14 1.524(4) . ?
C13 H13A 0.9800 . ?
C13 H13B 0.9800 . ?
C13 H13C 0.9800 . ?
C14 H14A 0.9800 . ?
C14 H14B 0.9800 . ?
C14 H14C 0.9800 . ?
C15 H15 1.0000 . ?
C15 C16 1.528(5) . ?
C15 C17 1.530(4) . ?
C16 H16A 0.9800 . ?
C16 H16B 0.9800 . ?
C16 H16C 0.9800 . ?
C17 H17A 0.9800 . ?
C17 H17B 0.9800 . ?
C17 H17C 0.9800 . ?
C18 C19 1.413(4) . ?
C18 C23 1.404(4) . ?
C19 C20 1.395(5) . ?
C19 C24A 1.555(14) . ?
C19 C24 1.516(8) . ?
C20 H20 0.9500 . ?
C20 C21 1.380(5) . ?
C21 H21 0.9500 . ?
C21 C22 1.380(5) . ?
C22 H22 0.9500 . ?
C22 C23 1.400(4) . ?
C23 C27 1.516(4) . ?
C27 H27 1.0000 . ?
C27 C28 1.532(5) . ?
C27 C29 1.528(5) . ?
C28 H28A 0.9800 . ?
C28 H28B 0.9800 . ?
C28 H28C 0.9800 . ?
C29 H29A 0.9800 . ?
C29 H29B 0.9800 . ?
C29 H29C 0.9800 . ?
C31 C32 1.422(4) . ?
C32 H32 0.9500 . ?
C32 C33 1.387(4) . ?
C33 C34 1.456(4) . ?
C34 H34A 0.9800 . ?
C34 H34B 0.9800 . ?
C34 H34C 0.9800 . ?
C34 H34D 0.9500 . ?
C34 H34E 0.9500 . ?
C35 C36 1.417(4) . ?
C35 C40 1.405(4) . ?
C36 C37 1.394(5) . ?
C36 C41 1.515(5) . ?
C37 H37 0.9500 . ?
C37 C38 1.377(5) . ?
C38 H38 0.9500 . ?
C38 C39 1.395(4) . ?
C39 H39 0.9500 . ?
C39 C40 1.398(4) . ?
C40 C44 1.526(4) . ?
C41 H41 1.0000 . ?
C41 C42 1.531(5) . ?
C41 C43 1.523(5) . ?
C42 H42A 0.9800 . ?
C42 H42B 0.9800 . ?
C42 H42C 0.9800 . ?
C43 H43A 0.9800 . ?
C43 H43B 0.9800 . ?
C43 H43C 0.9800 . ?
C44 H44 1.0000 . ?
C44 C45 1.525(4) . ?
C44 C46 1.535(5) . ?
C45 H45A 0.9800 . ?
C45 H45B 0.9800 . ?
C45 H45C 0.9800 . ?
C46 H46A 0.9800 . ?
C46 H46B 0.9800 . ?
C46 H46C 0.9800 . ?
C47 C48 1.402(5) . ?
C47 C52 1.406(4) . ?
C48 C49 1.398(5) . ?
C48 C53A 1.60(3) . ?
C48 C53 1.500(19) . ?
C49 H49 0.9500 . ?
C49 C50 1.371(5) . ?
C50 H50 0.9500 . ?
C50 C51 1.379(5) . ?
C51 H51 0.9500 . ?
C51 C52 1.394(4) . ?
C52 C56 1.521(4) . ?
C56 H56 1.0000 . ?
C56 C57 1.528(4) . ?
C56 C58 1.532(5) . ?
C57 H57A 0.9800 . ?
C57 H57B 0.9800 . ?
C57 H57C 0.9800 . ?
C58 H58A 0.9800 . ?
C58 H58B 0.9800 . ?
C58 H58C 0.9800 . ?
C24A H24A 1.0000 . ?
C24A C25A 1.522(14) . ?
C24A C26A 1.519(14) . ?
C25A H25A 0.9800 . ?
C25A H25B 0.9800 . ?
C25A H25C 0.9800 . ?
C26A H26A 0.9800 . ?
C26A H26B 0.9800 . ?
C26A H26C 0.9800 . ?
C53A H53A 1.0000 . ?
C53A C54A 1.51(3) . ?
C53A C55A 1.50(2) . ?
C54A H54A 0.9800 . ?
C54A H54B 0.9800 . ?
C54A H54C 0.9800 . ?
C55A H55A 0.9800 . ?
C55A H55B 0.9800 . ?
C55A H55C 0.9800 . ?
C24 H24 1.0000 . ?
C24 C25 1.532(8) . ?
C24 C26 1.516(9) . ?
C25 H25D 0.9800 . ?
C25 H25E 0.9800 . ?
C25 H25F 0.9800 . ?
C26 H26D 0.9800 . ?
C26 H26E 0.9800 . ?
C26 H26F 0.9800 . ?
C53 H53 1.0000 . ?
C53 C54 1.552(17) . ?
C53 C55 1.528(15) . ?
C54 H54D 0.9800 . ?
C54 H54E 0.9800 . ?
C54 H54F 0.9800 . ?
C55 H55D 0.9800 . ?
C55 H55E 0.9800 . ?
C55 H55F 0.9800 . ?
C65B H 0.98000(10) . ?
C65B HA 0.98000(11) . ?
C65B HB 0.98000(11) . ?
C65 HC 0.98000(10) . ?
C65 HD 0.98000(11) . ?
C65 HE 0.98000(11) . ?
C59 C60 1.380(5) . ?
C59 C64 1.383(5) . ?
C59 HR 0.95000(11) . ?
C60 HF 0.9500 . ?
C60 C61 1.394(7) . ?
C61 HG 0.9500 . ?
C61 C62 1.382(7) . ?
C62 HH 0.9500 . ?
C62 C63 1.383(5) . ?
C63 C64 1.385(4) . ?
C63 HS 0.95000(11) . ?
C64 HI 0.9500 . ?
C59A C60A 1.3900 . ?
C59A C64A 1.3900 . ?
C59A C65A 1.51(4) . ?
C60A HJ 0.9500 . ?
C60A C61A 1.3900 . ?
C61A HK 0.9500 . ?
C61A C62A 1.3900 . ?
C62A HL 0.9500 . ?
C62A C63A 1.3900 . ?
C63A HM 0.9500 . ?
C63A C64A 1.3900 . ?
C64A HN 0.9500 . ?
C65A HO 0.9800 . ?
C65A HP 0.9800 . ?
C65A HQ 0.9800 . ?

loop_
_geom_torsion_atom_site_label_1
_geom_torsion_atom_site_label_2
_geom_torsion_atom_site_label_3
_geom_torsion_atom_site_label_4
_geom_torsion
_geom_torsion_site_symmetry_1
_geom_torsion_site_symmetry_2
_geom_torsion_site_symmetry_3
_geom_torsion_site_symmetry_4
_geom_torsion_publ_flag
Cs1 Al1 N1 C2 -165.0(2) 2 . . . ?
Cs1 Al1 N1 C6 6.00(19) 2 . . . ?
Cs1 Al1 N2 C4 -179.5(2) . . . . ?
Cs1 Al1 N2 C4 106.2(3) 2 . . . ?
Cs1 Al1 N2 C18 -63.7(3) 2 . . . ?
Cs1 Al1 N2 C18 10.56(19) . . . . ?
Cs1 C6 C7 C8 -69.7(2) 2 . . . ?
Cs1 C6 C7 C12 110.1(2) 2 . . . ?
Cs1 C6 C11 C10 70.7(2) 2 . . . ?
Cs1 C6 C11 C15 -107.6(3) 2 . . . ?
Cs1 C7 C8 C9 -71.3(3) 2 . . . ?
Cs1 C7 C12 C13 -21.6(3) 2 . . . ?
Cs1 C7 C12 C14 -145.6(2) 2 . . . ?
Cs1 C8 C9 C10 -69.5(3) 2 . . . ?
Cs1 C9 C10 C11 -68.7(3) 2 . . . ?
Cs1 C10 C11 C6 -69.5(2) 2 . . . ?
Cs1 C10 C11 C15 108.9(2) 2 . . . ?
Cs1 C11 C15 C16 27.1(3) 2 . . . ?
Cs1 C11 C15 C17 150.6(2) 2 . . . ?
Cs1 C18 C19 C20 68.6(3) . . . . ?
Cs1 C18 C19 C24A -98.7(18) . . . . ?
Cs1 C18 C19 C24 -114.9(10) . . . . ?
Cs1 C18 C23 C22 -67.0(3) . . . . ?
Cs1 C18 C23 C27 114.8(3) . . . . ?
Cs1 C19 C20 C21 70.6(4) . . . . ?
Cs1 C19 C24A C25A 134.7(15) . . . . ?
Cs1 C19 C24A C26A 6.2(19) . . . . ?
Cs1 C19 C24 C25 130.6(7) . . . . ?
Cs1 C19 C24 C26 7.6(10) . . . . ?
Cs1 C20 C21 C22 71.8(4) . . . . ?
Cs1 C21 C22 C23 71.0(3) . . . . ?
Cs1 C22 C23 C18 68.2(3) . . . . ?
Cs1 C22 C23 C27 -113.5(3) . . . . ?
Cs1 C23 C27 C28 -158.8(2) . . . . ?
Cs1 C23 C27 C29 -35.0(3) . . . . ?
C30 C31 C32 C33 -173.7(3) . . . . ?
Cs2 Al2 N3 C31 175.1(2) 2_666 . . . ?
Cs2 Al2 N3 C31 -121.4(3) . . . . ?
Cs2 Al2 N3 C35 53.1(4) . . . . ?
Cs2 Al2 N3 C35 -10.4(2) 2_666 . . . ?
Cs2 Al2 N4 C33 171.0(2) . . . . ?
Cs2 Al2 N4 C47 0.4(2) . . . . ?
Cs2 C35 C36 C37 -70.0(2) 2_666 . . . ?
Cs2 C35 C36 C41 108.4(3) 2_666 . . . ?
Cs2 C35 C40 C39 70.5(2) 2_666 . . . ?
Cs2 C35 C40 C44 -110.6(3) 2_666 . . . ?
Cs2 C36 C37 C38 -70.9(3) 2_666 . . . ?
Cs2 C36 C41 C42 -4.8(3) 2_666 . . . ?
Cs2 C36 C41 C43 -127.7(3) 2_666 . . . ?
Cs2 C37 C38 C39 -71.2(3) 2_666 . . . ?
Cs2 C38 C39 C40 -72.0(3) 2_666 . . . ?
Cs2 C39 C40 C35 -71.6(2) 2_666 . . . ?
Cs2 C39 C40 C44 109.5(2) 2_666 . . . ?
Cs2 C40 C44 C45 27.7(3) 2_666 . . . ?
Cs2 C40 C44 C46 150.5(2) 2_666 . . . ?
Cs2 C47 C48 C49 70.5(3) . . . . ?
Cs2 C47 C48 C53A -96.9(18) . . . . ?
Cs2 C47 C48 C53 -118.4(11) . . . . ?
Cs2 C47 C52 C51 -70.1(2) . . . . ?
Cs2 C47 C52 C56 109.8(2) . . . . ?
Cs2 C48 C49 C50 73.3(3) . . . . ?
Cs2 C48 C53A C54A 134.5(16) . . . . ?
Cs2 C48 C53A C55A 7(2) . . . . ?
Cs2 C48 C53 C54 139.3(10) . . . . ?
Cs2 C48 C53 C55 14.9(15) . . . . ?
Cs2 C49 C50 C51 73.8(3) . . . . ?
Cs2 C50 C51 C52 70.3(3) . . . . ?
Al1 N1 C2 C1 -171.2(2) . . . . ?
Al1 N1 C2 C3 10.2(4) . . . . ?
Al1 N1 C6 Cs1 -6.7(2) . . . 2 ?
Al1 N1 C6 C7 82.1(3) . . . . ?
Al1 N1 C6 C11 -95.0(3) . . . . ?
Al1 N2 C4 C3 3.3(4) . . . . ?
Al1 N2 C4 C5 -178.0(3) . . . . ?
Al1 N2 C18 Cs1 -12.9(2) . . . . ?
Al1 N2 C18 C19 -100.7(3) . . . . ?
Al1 N2 C18 C23 77.4(3) . . . . ?
Al2 N3 C31 C30 177.4(2) . . . . ?
Al2 N3 C31 C32 -2.3(4) . . . . ?
Al2 N3 C35 Cs2 12.4(2) . . . 2_666 ?
Al2 N3 C35 C36 102.5(3) . . . . ?
Al2 N3 C35 C40 -77.0(3) . . . . ?
Al2 N4 C33 C32 -4.7(4) . . . . ?
Al2 N4 C33 C34 175.9(2) . . . . ?
Al2 N4 C47 Cs2 -0.5(2) . . . . ?
Al2 N4 C47 C48 -89.0(3) . . . . ?
Al2 N4 C47 C52 90.4(3) . . . . ?
N1 Al1 N2 C4 3.5(3) . . . . ?
N1 Al1 N2 C18 -166.4(2) . . . . ?
N1 C2 C3 C4 -0.7(5) . . . . ?
N1 C6 C7 Cs1 -105.3(2) . . . 2 ?
N1 C6 C7 C8 -175.0(3) . . . . ?
N1 C6 C7 C12 4.8(4) . . . . ?
N1 C6 C11 Cs1 105.5(2) . . . 2 ?
N1 C6 C11 C10 176.2(2) . . . . ?
N1 C6 C11 C15 -2.1(4) . . . . ?
N2 Al1 N1 C2 -10.3(2) . . . . ?
N2 Al1 N1 C6 160.7(2) . . . . ?
N2 C18 C19 Cs1 109.4(3) . . . . ?
N2 C18 C19 C20 178.0(3) . . . . ?
N2 C18 C19 C24A 10.7(18) . . . . ?
N2 C18 C19 C24 -5.5(10) . . . . ?
N2 C18 C23 Cs1 -110.6(3) . . . . ?
N2 C18 C23 C22 -177.7(3) . . . . ?
N2 C18 C23 C27 4.1(5) . . . . ?
N3 Al2 N4 C33 6.2(3) . . . . ?
N3 Al2 N4 C47 -164.3(2) . . . . ?
N3 C31 C32 C33 6.1(5) . . . . ?
N3 C35 C36 Cs2 -110.0(2) . . . 2_666 ?
N3 C35 C36 C37 180.0(3) . . . . ?
N3 C35 C36 C41 -1.6(4) . . . . ?
N3 C35 C40 Cs2 109.7(2) . . . 2_666 ?
N3 C35 C40 C39 -179.8(3) . . . . ?
N3 C35 C40 C44 -1.0(4) . . . . ?
N4 Al2 N3 C31 -2.7(3) . . . . ?
N4 Al2 N3 C35 171.7(2) . . . . ?
N4 C47 C48 Cs2 105.1(3) . . . . ?
N4 C47 C48 C49 175.6(3) . . . . ?
N4 C47 C48 C53A 8.2(18) . . . . ?
N4 C47 C48 C53 -13.3(11) . . . . ?
N4 C47 C52 C51 -176.6(3) . . . . ?
N4 C47 C52 C56 3.3(4) . . . . ?
C1 C2 C3 C4 -179.4(3) . . . . ?
C2 N1 C6 Cs1 165.34(18) . . . 2 ?
C2 N1 C6 C7 -105.9(3) . . . . ?
C2 N1 C6 C11 77.0(3) . . . . ?
C2 C3 C4 N2 -6.2(5) . . . . ?
C2 C3 C4 C5 175.1(3) . . . . ?
C4 N2 C18 Cs1 176.21(19) . . . . ?
C4 N2 C18 C19 88.5(4) . . . . ?
C4 N2 C18 C23 -93.4(3) . . . . ?
C6 N1 C2 C1 17.8(4) . . . . ?
C6 N1 C2 C3 -160.9(3) . . . . ?
C6 C7 C8 Cs1 69.2(2) . . . 2 ?
C6 C7 C8 C9 -2.2(4) . . . . ?
C6 C7 C12 C13 -111.6(3) . . . . ?
C6 C7 C12 C14 124.3(3) . . . . ?
C6 C11 C15 C16 115.4(3) . . . . ?
C6 C11 C15 C17 -121.1(3) . . . . ?
C7 C6 C11 Cs1 -71.7(2) . . . 2 ?
C7 C6 C11 C10 -0.9(4) . . . . ?
C7 C6 C11 C15 -179.2(3) . . . . ?
C7 C8 C9 Cs1 70.6(3) . . . 2 ?
C7 C8 C9 C10 1.1(5) . . . . ?
C8 C7 C12 C13 68.1(4) . . . . ?
C8 C7 C12 C14 -55.9(4) . . . . ?
C8 C9 C10 Cs1 68.8(3) . . . 2 ?
C8 C9 C10 C11 0.2(5) . . . . ?
C9 C10 C11 Cs1 69.3(3) . . . 2 ?
C9 C10 C11 C6 -0.2(4) . . . . ?
C9 C10 C11 C15 178.1(3) . . . . ?
C10 C11 C15 C16 -62.9(4) . . . . ?
C10 C11 C15 C17 60.7(4) . . . . ?
C11 C6 C7 Cs1 71.7(2) . . . 2 ?
C11 C6 C7 C8 2.1(4) . . . . ?
C11 C6 C7 C12 -178.1(3) . . . . ?
C12 C7 C8 Cs1 -110.6(2) . . . 2 ?
C12 C7 C8 C9 178.0(3) . . . . ?
C18 N2 C4 C3 173.0(3) . . . . ?
C18 N2 C4 C5 -8.2(4) . . . . ?
C18 C19 C20 Cs1 -70.8(3) . . . . ?
C18 C19 C20 C21 -0.2(6) . . . . ?
C18 C19 C24A C25A -139.7(15) . . . . ?
C18 C19 C24A C26A 92(2) . . . . ?
C18 C19 C24 C25 -134.6(8) . . . . ?
C18 C19 C24 C26 102.4(10) . . . . ?
C18 C23 C27 C28 108.1(4) . . . . ?
C18 C23 C27 C29 -128.1(3) . . . . ?
C19 C18 C23 Cs1 67.4(3) . . . . ?
C19 C18 C23 C22 0.4(5) . . . . ?
C19 C18 C23 C27 -177.8(3) . . . . ?
C19 C20 C21 Cs1 -71.7(4) . . . . ?
C19 C20 C21 C22 0.0(6) . . . . ?
C19 C24A C26A Cs1 -5.9(18) . . . . ?
C20 C19 C24A C25A 53(2) . . . . ?
C20 C19 C24A C26A -75(2) . . . . ?
C20 C19 C24 C25 41.8(11) . . . . ?
C20 C19 C24 C26 -81.2(9) . . . . ?
C20 C21 C22 Cs1 -70.7(4) . . . . ?
C20 C21 C22 C23 0.3(6) . . . . ?
C21 C22 C23 Cs1 -68.8(4) . . . . ?
C21 C22 C23 C18 -0.5(5) . . . . ?
C21 C22 C23 C27 177.7(3) . . . . ?
C22 C23 C27 C28 -70.1(4) . . . . ?
C22 C23 C27 C29 53.7(4) . . . . ?
C23 C18 C19 Cs1 -68.7(3) . . . . ?
C23 C18 C19 C20 -0.1(5) . . . . ?
C23 C18 C19 C24A -167.4(18) . . . . ?
C23 C18 C19 C24 176.4(10) . . . . ?
C31 N3 C35 Cs2 -172.42(18) . . . 2_666 ?
C31 N3 C35 C36 -82.3(3) . . . . ?
C31 N3 C35 C40 98.1(3) . . . . ?
C31 C32 C33 N4 -2.5(5) . . . . ?
C31 C32 C33 C34 176.9(3) . . . . ?
C33 N4 C47 Cs2 -172.03(19) . . . . ?
C33 N4 C47 C48 99.5(3) . . . . ?
C33 N4 C47 C52 -81.1(3) . . . . ?
C35 N3 C31 C30 2.9(4) . . . . ?
C35 N3 C31 C32 -176.8(3) . . . . ?
C35 C36 C37 Cs2 70.7(2) . . . 2_666 ?
C35 C36 C37 C38 -0.2(4) . . . . ?
C35 C36 C41 C42 -94.9(4) . . . . ?
C35 C36 C41 C43 142.2(3) . . . . ?
C35 C40 C44 C45 120.3(3) . . . . ?
C35 C40 C44 C46 -116.9(3) . . . . ?
C36 C35 C40 Cs2 -69.9(2) . . . 2_666 ?
C36 C35 C40 C39 0.7(4) . . . . ?
C36 C35 C40 C44 179.5(3) . . . . ?
C36 C37 C38 Cs2 71.8(3) . . . 2_666 ?
C36 C37 C38 C39 0.6(5) . . . . ?
C37 C36 C41 C42 83.4(4) . . . . ?
C37 C36 C41 C43 -39.4(4) . . . . ?
C37 C38 C39 Cs2 71.6(3) . . . 2_666 ?
C37 C38 C39 C40 -0.4(5) . . . . ?
C38 C39 C40 Cs2 71.4(3) . . . 2_666 ?
C38 C39 C40 C35 -0.2(4) . . . . ?
C38 C39 C40 C44 -179.1(3) . . . . ?
C39 C40 C44 C45 -60.9(4) . . . . ?
C39 C40 C44 C46 61.9(4) . . . . ?
C40 C35 C36 Cs2 69.5(2) . . . 2_666 ?
C40 C35 C36 C37 -0.4(4) . . . . ?
C40 C35 C36 C41 177.9(3) . . . . ?
C41 C36 C37 Cs2 -107.7(3) . . . 2_666 ?
C41 C36 C37 C38 -178.6(3) . . . . ?
C47 N4 C33 C32 165.8(3) . . . . ?
C47 N4 C33 C34 -13.6(4) . . . . ?
C47 C48 C49 Cs2 -71.2(3) . . . . ?
C47 C48 C49 C50 2.1(6) . . . . ?
C47 C48 C53A C54A -141.3(19) . . . . ?
C47 C48 C53A C55A 91(2) . . . . ?
C47 C48 C53 C54 -124.7(14) . . . . ?
C47 C48 C53 C55 110.9(15) . . . . ?
C47 C52 C56 C57 -108.3(3) . . . . ?
C47 C52 C56 C58 128.2(3) . . . . ?
C48 C47 C52 C51 2.7(4) . . . . ?
C48 C47 C52 C56 -177.3(3) . . . . ?
C48 C49 C50 Cs2 -73.2(3) . . . . ?
C48 C49 C50 C51 0.6(6) . . . . ?
C49 C48 C53A C54A 51.5(19) . . . . ?
C49 C48 C53A C55A -76(2) . . . . ?
C49 C48 C53 C54 46.4(14) . . . . ?
C49 C48 C53 C55 -78.0(11) . . . . ?
C49 C50 C51 C52 -1.7(5) . . . . ?
C50 C51 C52 C47 0.0(4) . . . . ?
C50 C51 C52 C56 -180.0(3) . . . . ?
C51 C52 C56 C57 71.7(3) . . . . ?
C51 C52 C56 C58 -51.9(4) . . . . ?
C52 C47 C48 Cs2 -74.3(3) . . . . ?
C52 C47 C48 C49 -3.8(5) . . . . ?
C52 C47 C48 C53A -171.2(18) . . . . ?
C52 C47 C48 C53 167.4(11) . . . . ?
C24A C19 C20 Cs1 96.3(18) . . . . ?
C24A C19 C20 C21 166.9(18) . . . . ?
C25A C24A C26A Cs1 -134.1(15) . . . . ?
C53A C48 C49 Cs2 96.1(18) . . . . ?
C53A C48 C49 C50 169.4(18) . . . . ?
C24 C19 C20 Cs1 112.7(9) . . . . ?
C24 C19 C20 C21 -176.7(10) . . . . ?
C53 C48 C49 Cs2 117.5(11) . . . . ?
C53 C48 C49 C50 -169.2(11) . . . . ?
C59 C60 C61 C62 -4.7(16) . . . . ?
C60 C59 C64 C63 -2.3(12) . . . . ?
C60 C61 C62 C63 4.3(15) . . . . ?
C61 C62 C63 C64 -3.0(12) . . . . ?
C62 C63 C64 C59 1.9(12) . . . . ?
C64 C59 C60 C61 3.7(14) . . . . ?
C59A C60A C61A C62A 0.0 . . . . ?
C60A C59A C64A C63A 0.0 . . . . ?
C60A C61A C62A C63A 0.0 . . . . ?
C61A C62A C63A C64A 0.0 . . . . ?
C62A C63A C64A C59A 0.0 . . . . ?
C64A C59A C60A C61A 0.0 . . . . ?
C65A C59A C60A C61A 174(2) . . . . ?
C65A C59A C64A C63A -174(2) . . . . ?

loop_
_exptl_oxdiff_crystal_face_indexfrac_h
_exptl_oxdiff_crystal_face_indexfrac_k
_exptl_oxdiff_crystal_face_indexfrac_l
_exptl_oxdiff_crystal_face_x
_exptl_oxdiff_crystal_face_y
_exptl_oxdiff_crystal_face_z
-0.9997 1.9991 0.0007 -0.0200 -0.0713 -0.2151
0.9997 -1.9991 -0.0007 0.0200 0.0713 0.2151
-1.5976 -0.3980 -10.4688 0.1752 -0.9438 0.2802
0.9998 0.9995 -1.9998 0.2116 -0.0865 -0.0101
1.9994 -0.9996 -1.0007 0.1977 0.0640 0.1775
0.9996 1.9993 0.9995 0.1510 0.1512 -0.1861
1.9993 0.9997 0.9989 0.2123 0.2227 -0.0644
-4.4576 -2.8966 9.4358 -0.8969 0.4270 -0.1150
-5.3484 -5.4509 -2.5608 -0.6863 -0.5875 0.4288
-1.9993 0.9995 0.0010 -0.1638 -0.1432 -0.1500
-4.2359 6.6740 -6.5871 0.0647 -0.8244 -0.5622
0.6177 -4.4150 10.4276 -0.4729 0.8694 0.1431
0.0000 0.9995 -0.9996 0.0752 -0.0790 -0.0659
-0.9997 0.0000 1.0002 -0.1365 0.0075 -0.0558
-1.9994 -0.9995 2.0002 -0.3141 0.0148 -0.0181
